data_7037624
loop_
_publ_author_name
'Wang, Yongli'
'Guo, Wenzhen'
'Liu, Dongling'
'Yang, Ying'
'Zheng, Wenjun'

_publ_section_title
;
 1,2,4-Diazaphospholide complexes of yttrium(iii), dysprosium(iii),
 erbium(iii), and europium(ii,iii): synthesis, X-ray structural
 characterization, and EPR analysis.
;
_journal_issue 3
_journal_name_full 'Dalton transactions (Cambridge, England : 2003)'
_journal_page_first 899
_journal_page_last 903
_journal_paper_doi 10.1039/c5dt04285b
_journal_volume 45
_journal_year 2016
_chemical_formula_moiety 'C40 H72 Eu K2 N8 P4'
_chemical_formula_sum 'C40 H72 Eu K2 N8 P4'
_chemical_formula_weight 1019.10
_chemical_name_systematic
; 
 ? 
;
_space_group_IT_number 14
_space_group_name_Hall '-P 2ybc'
_symmetry_cell_setting monoclinic
_symmetry_space_group_name_Hall '-P 2ybc'
_symmetry_space_group_name_H-M 'P 1 21/c 1'
_atom_sites_solution_hydrogens geom
_atom_sites_solution_primary direct
_atom_sites_solution_secondary difmap
_audit_creation_method SHELXL-97
_audit_update_record
;
2015-12-02 deposited with the CCDC.
2015-12-04 downloaded from the CCDC.
;
_cell_angle_alpha 90.00
_cell_angle_beta 101.795(2)
_cell_angle_gamma 90.00
_cell_formula_units_Z 4
_cell_length_a 20.6930(5)
_cell_length_b 12.1401(3)
_cell_length_c 21.7951(5)
_cell_measurement_reflns_used 8557
_cell_measurement_temperature 298(2)
_cell_measurement_theta_max 28.3670
_cell_measurement_theta_min 3.2890
_cell_volume 5359.6(2)
_computing_cell_refinement
;
CrysAlisPro, Agilent Technologies,
Version 1.171.37.33 (release 27-03-2014 CrysAlis171 .NET)
(compiled Mar 27 2014,17:12:48)
;
_computing_data_collection
;
CrysAlisPro, Agilent Technologies,
Version 1.171.37.33 (release 27-03-2014 CrysAlis171 .NET)
(compiled Mar 27 2014,17:12:48)
;
_computing_data_reduction
;
CrysAlisPro, Agilent Technologies,
Version 1.171.37.33 (release 27-03-2014 CrysAlis171 .NET)
(compiled Mar 27 2014,17:12:48)
;
_computing_molecular_graphics 'Bruker SHELXTL'
_computing_publication_material 'Bruker SHELXTL'
_computing_structure_refinement 'SHELXL-97 (Sheldrick, 1997)'
_computing_structure_solution 'SHELXS-97 (Sheldrick, 1990)'
_diffrn_ambient_temperature 298(2)
_diffrn_detector 'CCD plate'
_diffrn_detector_area_resol_mean 16.0251
_diffrn_detector_type Eos
_diffrn_measured_fraction_theta_full 0.998
_diffrn_measured_fraction_theta_max 0.998
_diffrn_measurement_device 'four-circle diffractometer'
_diffrn_measurement_device_type 'Xcalibur, Eos'
_diffrn_measurement_method '\w scans'
_diffrn_radiation_monochromator graphite
_diffrn_radiation_probe x-ray
_diffrn_radiation_type 'Mo K\a'
_diffrn_radiation_wavelength 0.71073
_diffrn_reflns_av_R_equivalents 0.0370
_diffrn_reflns_av_unetI/netI 0.0765
_diffrn_reflns_limit_h_max 25
_diffrn_reflns_limit_h_min -23
_diffrn_reflns_limit_k_max 10
_diffrn_reflns_limit_k_min -15
_diffrn_reflns_limit_l_max 21
_diffrn_reflns_limit_l_min -27
_diffrn_reflns_number 23727
_diffrn_reflns_theta_full 26.34
_diffrn_reflns_theta_max 26.34
_diffrn_reflns_theta_min 2.87
_diffrn_source 'Enhance (Mo) X-ray Source'
_diffrn_standards_decay_% none
_diffrn_standards_interval_count 1
_diffrn_standards_interval_time 18.6700
_diffrn_standards_number 25656
_exptl_absorpt_coefficient_mu 1.478
_exptl_absorpt_correction_T_max 1.00000
_exptl_absorpt_correction_T_min 0.80894
_exptl_absorpt_correction_type multi-scan
_exptl_absorpt_process_details
;
CrysAlisPro, Agilent Technologies,
Version 1.171.37.33 (release 27-03-2014 CrysAlis171 .NET)
(compiled Mar 27 2014,17:12:48)
Empirical absorption correction using spherical harmonics,
 implemented in SCALE3 ABSPACK scaling algorithm.
;
_exptl_crystal_colour colourless
_exptl_crystal_density_diffrn 1.263
_exptl_crystal_density_method 'not measured'
_exptl_crystal_description block
_exptl_crystal_F_000 2116
_exptl_crystal_size_max 0.21
_exptl_crystal_size_mid 0.14
_exptl_crystal_size_min 0.08
_refine_diff_density_max 0.884
_refine_diff_density_min -0.528
_refine_diff_density_rms 0.079
_refine_ls_extinction_method none
_refine_ls_goodness_of_fit_ref 1.018
_refine_ls_hydrogen_treatment constr
_refine_ls_matrix_type full
_refine_ls_number_parameters 612
_refine_ls_number_reflns 10926
_refine_ls_number_restraints 138
_refine_ls_restrained_S_all 1.152
_refine_ls_R_factor_all 0.0721
_refine_ls_R_factor_gt 0.0420
_refine_ls_shift/su_max 0.002
_refine_ls_shift/su_mean 0.000
_refine_ls_structure_factor_coef Fsqd
_refine_ls_weighting_details 'calc w=1/[\s^2^(Fo^2^)+(0.0324P)^2^+0.0000P] where P=(Fo^2^+2Fc^2^)/3'
_refine_ls_weighting_scheme calc
_refine_ls_wR_factor_gt 0.0832
_refine_ls_wR_factor_ref 0.0949
_reflns_number_gt 7792
_reflns_number_total 10926
_reflns_threshold_expression >2sigma(I)
_cod_data_source_file c5dt04285b2.cif
_cod_data_source_block compound7
_cod_depositor_comments 'Adding full bibliography for 7037620--7037625.cif.'
_cod_original_cell_volume 5359.7(2)
_cod_database_code 7037624

loop_
_symmetry_equiv_pos_as_xyz
'x, y, z'
'-x, y+1/2, -z+1/2'
'-x, -y, -z'
'x, -y-1/2, z-1/2'

loop_
_atom_site_label
_atom_site_type_symbol
_atom_site_fract_x
_atom_site_fract_y
_atom_site_fract_z
_atom_site_U_iso_or_equiv
_atom_site_adp_type
_atom_site_occupancy
_atom_site_symmetry_multiplicity
_atom_site_calc_flag
_atom_site_refinement_flags
_atom_site_disorder_assembly
_atom_site_disorder_group
C2 C 0.3575(3) 0.2328(4) 0.5286(2) 0.0593(15) Uani 1 1 d . . .
C5 C 0.3535(2) 0.2274(4) 0.5976(2) 0.0479(12) Uani 1 1 d . A .
C6 C 0.3496(2) 0.1949(4) 0.7054(2) 0.0463(12) Uani 1 1 d . A .
C7 C 0.3460(3) 0.1581(4) 0.7709(2) 0.0579(15) Uani 1 1 d . . .
C8 C 0.2794(4) 0.1101(6) 0.7703(3) 0.129(3) Uani 1 1 d . . .
H8A H 0.2464 0.1666 0.7603 0.193 Uiso 1 1 calc R . .
H8B H 0.2784 0.0801 0.8109 0.193 Uiso 1 1 calc R . .
H8C H 0.2705 0.0527 0.7394 0.193 Uiso 1 1 calc R . .
C9 C 0.3984(4) 0.0693(5) 0.7944(3) 0.117(3) Uani 1 1 d . . .
H9A H 0.3911 0.0069 0.7668 0.175 Uiso 1 1 calc R . .
H9B H 0.3952 0.0468 0.8359 0.175 Uiso 1 1 calc R . .
H9C H 0.4416 0.0989 0.7952 0.175 Uiso 1 1 calc R . .
C10 C 0.3596(3) 0.2543(5) 0.8168(2) 0.088(2) Uani 1 1 d . . .
H10A H 0.4035 0.2813 0.8185 0.133 Uiso 1 1 calc R . .
H10B H 0.3554 0.2299 0.8577 0.133 Uiso 1 1 calc R . .
H10C H 0.3284 0.3122 0.8030 0.133 Uiso 1 1 calc R . .
C11 C 0.1859(10) 0.4258(17) 0.8612(9) 0.126(4) Uani 0.466(7) 1 d PU A 1
H11A H 0.1760 0.3823 0.8949 0.189 Uiso 0.466(7) 1 calc PR A 1
H11B H 0.2039 0.4954 0.8772 0.189 Uiso 0.466(7) 1 calc PR A 1
H11C H 0.2175 0.3876 0.8423 0.189 Uiso 0.466(7) 1 calc PR A 1
C12 C 0.0965(11) 0.3420(15) 0.7818(10) 0.129(4) Uani 0.466(7) 1 d PU A 1
H12A H 0.1306 0.3038 0.7664 0.193 Uiso 0.466(7) 1 calc PR A 1
H12B H 0.0609 0.3591 0.7474 0.193 Uiso 0.466(7) 1 calc PR A 1
H12C H 0.0804 0.2963 0.8114 0.193 Uiso 0.466(7) 1 calc PR A 1
C13 C 0.0704(10) 0.4819(14) 0.8520(9) 0.118(4) Uani 0.466(7) 1 d PU A 1
H13A H 0.0692 0.4290 0.8845 0.177 Uiso 0.466(7) 1 calc PR A 1
H13B H 0.0277 0.4864 0.8249 0.177 Uiso 0.466(7) 1 calc PR A 1
H13C H 0.0824 0.5527 0.8705 0.177 Uiso 0.466(7) 1 calc PR A 1
C14 C 0.1234(4) 0.4448(5) 0.8127(3) 0.0730(17) Uani 1 1 d . . .
C15 C 0.1348(3) 0.5340(4) 0.7681(2) 0.0518(13) Uani 1 1 d . A .
C16 C 0.1489(2) 0.6952(4) 0.7092(2) 0.0472(12) Uani 1 1 d . A .
C17 C 0.1529(3) 0.8044(4) 0.6758(2) 0.0565(14) Uani 1 1 d . . .
C18 C 0.1404(4) 0.8995(4) 0.7177(3) 0.098(2) Uani 1 1 d . . .
H18A H 0.0968 0.8930 0.7261 0.147 Uiso 1 1 calc R . .
H18B H 0.1443 0.9681 0.6969 0.147 Uiso 1 1 calc R . .
H18C H 0.1723 0.8970 0.7565 0.147 Uiso 1 1 calc R . .
C19 C 0.0984(4) 0.8092(5) 0.6167(3) 0.111(3) Uani 1 1 d . . .
H19A H 0.0959 0.8824 0.5997 0.167 Uiso 1 1 calc R . .
H19B H 0.0569 0.7902 0.6271 0.167 Uiso 1 1 calc R . .
H19C H 0.1082 0.7581 0.5863 0.167 Uiso 1 1 calc R . .
C20 C 0.2193(3) 0.8195(5) 0.6597(3) 0.105(3) Uani 1 1 d . . .
H20A H 0.2528 0.8157 0.6973 0.157 Uiso 1 1 calc R . .
H20B H 0.2211 0.8900 0.6402 0.157 Uiso 1 1 calc R . .
H20C H 0.2266 0.7624 0.6314 0.157 Uiso 1 1 calc R . .
C21 C 0.3135(4) 0.6704(8) 0.8347(3) 0.144(2) Uani 1 1 d U . .
H21A H 0.2878 0.6095 0.8149 0.216 Uiso 1 1 calc R . .
H21B H 0.2950 0.7380 0.8160 0.216 Uiso 1 1 calc R . .
H21C H 0.3128 0.6708 0.8786 0.216 Uiso 1 1 calc R . .
C22 C 0.4129(4) 0.5544(5) 0.8559(3) 0.111(2) Uani 1 1 d U . .
H22A H 0.3867 0.4928 0.8378 0.166 Uiso 1 1 calc R . .
H22B H 0.4144 0.5565 0.9002 0.166 Uiso 1 1 calc R . .
H22C H 0.4568 0.5470 0.8485 0.166 Uiso 1 1 calc R . .
C23 C 0.3825(3) 0.6595(5) 0.8263(2) 0.0763(15) Uani 1 1 d U . .
C24 C 0.4232(3) 0.7509(5) 0.8629(3) 0.0987(19) Uani 1 1 d U . .
H24A H 0.4281 0.7371 0.9070 0.148 Uiso 1 1 calc R . .
H24B H 0.4012 0.8202 0.8527 0.148 Uiso 1 1 calc R . .
H24C H 0.4659 0.7534 0.8522 0.148 Uiso 1 1 calc R . .
C25 C 0.3864(2) 0.6632(4) 0.7579(2) 0.0450(12) Uani 1 1 d . A .
C26 C 0.3951(2) 0.6922(4) 0.6511(2) 0.0464(12) Uani 1 1 d . A .
C27 C 0.4040(4) 0.7236(6) 0.5858(3) 0.0846(16) Uani 1 1 d U . .
C28 C 0.3391(4) 0.7656(7) 0.5483(3) 0.142(2) Uani 1 1 d U . .
H28A H 0.3472 0.8121 0.5151 0.213 Uiso 1 1 calc R . .
H28B H 0.3168 0.8070 0.5752 0.213 Uiso 1 1 calc R . .
H28C H 0.3121 0.7044 0.5309 0.213 Uiso 1 1 calc R . .
C29 C 0.4292(4) 0.6309(6) 0.5545(3) 0.123(2) Uani 1 1 d U . .
H29A H 0.4449 0.6572 0.5187 0.185 Uiso 1 1 calc R . .
H29B H 0.3944 0.5785 0.5412 0.185 Uiso 1 1 calc R . .
H29C H 0.4648 0.5961 0.5832 0.185 Uiso 1 1 calc R . .
C30 C 0.4509(3) 0.8189(5) 0.5868(3) 0.0974(19) Uani 1 1 d U . .
H30A H 0.4937 0.7988 0.6104 0.146 Uiso 1 1 calc R . .
H30B H 0.4347 0.8815 0.6060 0.146 Uiso 1 1 calc R . .
H30C H 0.4542 0.8371 0.5447 0.146 Uiso 1 1 calc R . .
C31 C 0.2102(4) 0.5401(6) 0.4153(4) 0.126(3) Uani 1 1 d . . .
H31A H 0.2167 0.5939 0.3849 0.189 Uiso 1 1 calc R . .
H31B H 0.2057 0.4684 0.3963 0.189 Uiso 1 1 calc R . .
H31C H 0.2474 0.5405 0.4498 0.189 Uiso 1 1 calc R . .
C32 C 0.0901(4) 0.5758(6) 0.3840(3) 0.124(3) Uani 1 1 d . . .
H32A H 0.0986 0.6327 0.3561 0.185 Uiso 1 1 calc R . .
H32B H 0.0506 0.5930 0.3987 0.185 Uiso 1 1 calc R . .
H32C H 0.0846 0.5067 0.3621 0.185 Uiso 1 1 calc R . .
C33 C 0.1571(4) 0.6786(5) 0.4713(3) 0.114(3) Uani 1 1 d . . .
H33A H 0.1923 0.6740 0.5074 0.171 Uiso 1 1 calc R . .
H33B H 0.1171 0.6996 0.4840 0.171 Uiso 1 1 calc R . .
H33C H 0.1679 0.7326 0.4428 0.171 Uiso 1 1 calc R . .
C34 C 0.1477(3) 0.5678(5) 0.4391(2) 0.0635(15) Uani 1 1 d . . .
C35 C 0.1352(2) 0.4768(4) 0.4843(2) 0.0468(12) Uani 1 1 d . A .
C36 C 0.1131(2) 0.3172(4) 0.5414(2) 0.0446(12) Uani 1 1 d . A .
C37 C 0.0981(3) 0.2072(4) 0.5700(3) 0.0576(14) Uani 1 1 d . . .
C11' C 0.0548(8) 0.3967(14) 0.7868(9) 0.130(4) Uani 0.534(7) 1 d PU A 2
H11D H 0.0459 0.3387 0.8137 0.196 Uiso 0.534(7) 1 calc PR A 2
H11E H 0.0534 0.3679 0.7455 0.196 Uiso 0.534(7) 1 calc PR A 2
H11F H 0.0221 0.4535 0.7848 0.196 Uiso 0.534(7) 1 calc PR A 2
C12' C 0.1330(10) 0.4871(13) 0.8784(7) 0.127(4) Uani 0.534(7) 1 d PU A 2
H12D H 0.1248 0.4289 0.9057 0.191 Uiso 0.534(7) 1 calc PR A 2
H12E H 0.1028 0.5466 0.8800 0.191 Uiso 0.534(7) 1 calc PR A 2
H12F H 0.1775 0.5130 0.8917 0.191 Uiso 0.534(7) 1 calc PR A 2
C13' C 0.1743(8) 0.3457(12) 0.8136(8) 0.120(3) Uani 0.534(7) 1 d PU A 2
H13D H 0.2186 0.3724 0.8276 0.180 Uiso 0.534(7) 1 calc PR A 2
H13E H 0.1696 0.3157 0.7722 0.180 Uiso 0.534(7) 1 calc PR A 2
H13F H 0.1655 0.2893 0.8417 0.180 Uiso 0.534(7) 1 calc PR A 2
Eu1 Eu 0.256843(11) 0.471618(17) 0.652535(10) 0.03596(9) Uani 1 1 d . A .
K1 K 0.44699(6) 0.41802(11) 0.70448(7) 0.0787(4) Uani 1 1 d . . .
K2 K 0.06401(6) 0.53125(10) 0.61299(6) 0.0695(4) Uani 1 1 d . . .
N1 N 0.1722(2) 0.5151(3) 0.72612(18) 0.0459(10) Uani 1 1 d . A .
N2 N 0.17976(19) 0.6084(3) 0.69203(16) 0.0430(10) Uani 1 1 d . A .
N3 N 0.1712(2) 0.4747(3) 0.54234(17) 0.0469(10) Uani 1 1 d . A .
N4 N 0.15788(19) 0.3831(3) 0.57511(16) 0.0431(10) Uani 1 1 d . A .
N5 N 0.3291(2) 0.3120(3) 0.62374(17) 0.0475(10) Uani 1 1 d . . .
N6 N 0.3259(2) 0.2936(3) 0.68516(17) 0.0455(10) Uani 1 1 d . A .
N7 N 0.35290(19) 0.5888(3) 0.71877(17) 0.0444(10) Uani 1 1 d . . .
N8 N 0.35851(19) 0.6056(3) 0.65776(16) 0.0444(10) Uani 1 1 d . A .
P1 P 0.37692(9) 0.11662(11) 0.64863(7) 0.0684(5) Uani 1 1 d . . .
P2 P 0.08204(8) 0.36464(11) 0.46535(6) 0.0590(4) Uani 1 1 d . . .
P3 P 0.10520(9) 0.66885(12) 0.76824(7) 0.0683(5) Uani 1 1 d . A .
P4 P 0.42690(8) 0.76055(12) 0.72089(7) 0.0618(4) Uani 1 1 d . . .
C1 C 0.3983(6) 0.1381(7) 0.5106(4) 0.076(4) Uani 0.631(12) 1 d PU B 3
H1A H 0.3996 0.1434 0.4670 0.113 Uiso 0.631(12) 1 calc PR B 3
H1B H 0.3786 0.0692 0.5184 0.113 Uiso 0.631(12) 1 calc PR B 3
H1C H 0.4424 0.1419 0.5352 0.113 Uiso 0.631(12) 1 calc PR B 3
C3 C 0.2892(6) 0.2249(12) 0.4902(5) 0.097(4) Uani 0.631(12) 1 d PU B 3
H3A H 0.2640 0.2874 0.4985 0.145 Uiso 0.631(12) 1 calc PR B 3
H3B H 0.2687 0.1586 0.5009 0.145 Uiso 0.631(12) 1 calc PR B 3
H3C H 0.2910 0.2235 0.4466 0.145 Uiso 0.631(12) 1 calc PR B 3
C4 C 0.3937(6) 0.3425(9) 0.5162(5) 0.085(4) Uani 0.631(12) 1 d PU B 3
H4A H 0.4389 0.3397 0.5381 0.128 Uiso 0.631(12) 1 calc PR B 3
H4B H 0.3721 0.4043 0.5309 0.128 Uiso 0.631(12) 1 calc PR B 3
H4C H 0.3920 0.3502 0.4720 0.128 Uiso 0.631(12) 1 calc PR B 3
C3' C 0.2970(8) 0.3036(15) 0.4907(7) 0.059(5) Uani 0.369(12) 1 d PU B 4
H3'1 H 0.3042 0.3802 0.5008 0.088 Uiso 0.369(12) 1 calc PR B 4
H3'2 H 0.2568 0.2799 0.5021 0.088 Uiso 0.369(12) 1 calc PR B 4
H3'3 H 0.2938 0.2932 0.4466 0.088 Uiso 0.369(12) 1 calc PR B 4
C1' C 0.3407(13) 0.1183(15) 0.4966(9) 0.100(8) Uani 0.369(12) 1 d PU B 4
H1'1 H 0.3375 0.1254 0.4522 0.151 Uiso 0.369(12) 1 calc PR B 4
H1'2 H 0.2994 0.0925 0.5047 0.151 Uiso 0.369(12) 1 calc PR B 4
H1'3 H 0.3750 0.0667 0.5133 0.151 Uiso 0.369(12) 1 calc PR B 4
C4' C 0.4204(12) 0.285(2) 0.5228(10) 0.103(8) Uani 0.369(12) 1 d PU B 4
H4'1 H 0.4161 0.3161 0.4817 0.155 Uiso 0.369(12) 1 calc PR B 4
H4'2 H 0.4549 0.2309 0.5295 0.155 Uiso 0.369(12) 1 calc PR B 4
H4'3 H 0.4311 0.3424 0.5536 0.155 Uiso 0.369(12) 1 calc PR B 4
C38 C 0.1583(4) 0.1313(6) 0.5723(5) 0.090(3) Uani 0.830(10) 1 d PU C 5
H38A H 0.1961 0.1625 0.5999 0.136 Uiso 0.830(10) 1 calc PR C 5
H38B H 0.1673 0.1241 0.5310 0.136 Uiso 0.830(10) 1 calc PR C 5
H38C H 0.1491 0.0601 0.5876 0.136 Uiso 0.830(10) 1 calc PR C 5
C39 C 0.0868(5) 0.2234(6) 0.6363(4) 0.086(3) Uani 0.830(10) 1 d PU C 5
H39A H 0.1230 0.2640 0.6605 0.128 Uiso 0.830(10) 1 calc PR C 5
H39B H 0.0837 0.1529 0.6554 0.128 Uiso 0.830(10) 1 calc PR C 5
H39C H 0.0465 0.2635 0.6347 0.128 Uiso 0.830(10) 1 calc PR C 5
C40 C 0.0377(4) 0.1510(6) 0.5304(3) 0.081(3) Uani 0.830(10) 1 d PU C 5
H40A H 0.0310 0.0810 0.5486 0.122 Uiso 0.830(10) 1 calc PR C 5
H40B H 0.0445 0.1403 0.4886 0.122 Uiso 0.830(10) 1 calc PR C 5
H40C H -0.0005 0.1965 0.5292 0.122 Uiso 0.830(10) 1 calc PR C 5
C40' C 0.1579(17) 0.168(2) 0.6192(16) 0.060(10) Uani 0.170(10) 1 d PU C 6
H40D H 0.1632 0.2146 0.6555 0.090 Uiso 0.170(10) 1 calc PR C 6
H40E H 0.1970 0.1719 0.6019 0.090 Uiso 0.170(10) 1 calc PR C 6
H40F H 0.1509 0.0935 0.6309 0.090 Uiso 0.170(10) 1 calc PR C 6
C38' C 0.041(2) 0.227(3) 0.599(2) 0.101(16) Uani 0.170(10) 1 d PU C 6
H38D H 0.0015 0.2026 0.5714 0.152 Uiso 0.170(10) 1 calc PR C 6
H38E H 0.0378 0.3039 0.6077 0.152 Uiso 0.170(10) 1 calc PR C 6
H38F H 0.0467 0.1862 0.6379 0.152 Uiso 0.170(10) 1 calc PR C 6
C39' C 0.092(3) 0.112(3) 0.516(2) 0.111(17) Uani 0.170(10) 1 d PU C 6
H39D H 0.1024 0.0412 0.5359 0.167 Uiso 0.170(10) 1 calc PR C 6
H39E H 0.1225 0.1270 0.4894 0.167 Uiso 0.170(10) 1 calc PR C 6
H39F H 0.0480 0.1103 0.4917 0.167 Uiso 0.170(10) 1 calc PR C 6

loop_
_atom_site_aniso_label
_atom_site_aniso_U_11
_atom_site_aniso_U_22
_atom_site_aniso_U_33
_atom_site_aniso_U_23
_atom_site_aniso_U_13
_atom_site_aniso_U_12
C2 0.067(4) 0.069(4) 0.045(3) -0.007(3) 0.018(3) 0.003(3)
C5 0.053(4) 0.051(3) 0.040(3) -0.005(2) 0.010(2) 0.004(2)
C6 0.051(3) 0.045(3) 0.043(3) -0.001(2) 0.008(2) -0.005(2)
C7 0.078(5) 0.051(3) 0.044(3) 0.003(3) 0.011(3) -0.005(3)
C8 0.138(8) 0.169(7) 0.086(5) 0.015(5) 0.038(5) -0.083(6)
C9 0.179(9) 0.091(5) 0.081(5) 0.038(4) 0.030(5) 0.049(5)
C10 0.135(7) 0.089(4) 0.041(3) -0.004(3) 0.016(4) -0.011(4)
C11 0.125(8) 0.140(8) 0.118(7) 0.062(6) 0.040(7) 0.013(7)
C12 0.123(9) 0.128(8) 0.141(8) 0.057(7) 0.040(8) -0.001(7)
C13 0.119(10) 0.149(9) 0.102(8) 0.047(7) 0.062(8) 0.013(9)
C14 0.079(5) 0.079(4) 0.066(4) 0.009(3) 0.028(4) -0.006(4)
C15 0.050(3) 0.060(3) 0.046(3) -0.002(3) 0.011(3) -0.002(3)
C16 0.044(3) 0.050(3) 0.047(3) -0.007(2) 0.006(2) 0.004(2)
C17 0.061(4) 0.050(3) 0.060(3) -0.002(3) 0.015(3) 0.006(3)
C18 0.138(7) 0.056(4) 0.109(5) -0.006(4) 0.047(5) 0.009(4)
C19 0.143(8) 0.087(5) 0.082(5) 0.021(4) -0.029(5) -0.026(5)
C20 0.093(6) 0.068(4) 0.171(7) 0.034(4) 0.069(5) 0.006(4)
C21 0.102(5) 0.276(6) 0.061(4) -0.028(4) 0.031(4) -0.010(5)
C22 0.165(6) 0.098(4) 0.065(4) 0.011(3) 0.013(4) -0.008(4)
C23 0.098(4) 0.090(3) 0.043(3) -0.007(2) 0.018(3) -0.019(3)
C24 0.130(5) 0.104(4) 0.057(3) -0.016(3) 0.008(3) -0.026(4)
C25 0.039(3) 0.047(3) 0.045(3) -0.002(2) 0.000(2) 0.000(2)
C26 0.038(3) 0.051(3) 0.050(3) -0.001(2) 0.011(2) -0.003(2)
C27 0.090(4) 0.111(4) 0.063(3) 0.006(3) 0.038(3) -0.021(3)
C28 0.100(5) 0.247(6) 0.079(4) 0.046(4) 0.018(4) -0.024(5)
C29 0.175(6) 0.122(5) 0.089(4) -0.011(4) 0.064(4) -0.021(4)
C30 0.101(5) 0.122(4) 0.077(4) 0.013(3) 0.036(3) -0.034(4)
C31 0.122(8) 0.141(7) 0.136(7) 0.043(5) 0.080(6) 0.016(5)
C32 0.125(7) 0.138(6) 0.087(5) 0.066(5) -0.027(5) -0.042(5)
C33 0.166(9) 0.080(4) 0.093(5) 0.020(4) 0.021(5) -0.017(5)
C34 0.065(4) 0.073(4) 0.050(3) 0.014(3) 0.004(3) -0.008(3)
C35 0.046(3) 0.053(3) 0.040(3) 0.005(2) 0.005(2) 0.002(2)
C36 0.040(3) 0.049(3) 0.042(3) -0.001(2) 0.002(2) -0.006(2)
C37 0.060(4) 0.048(3) 0.062(4) 0.001(3) 0.005(3) -0.001(3)
C11' 0.113(10) 0.130(9) 0.153(8) 0.061(8) 0.037(9) -0.008(8)
C12' 0.133(9) 0.150(8) 0.110(8) 0.049(6) 0.050(8) 0.013(8)
C13' 0.119(8) 0.124(8) 0.124(7) 0.063(6) 0.042(7) 0.013(7)
Eu1 0.03436(15) 0.03864(14) 0.03408(14) -0.00143(10) 0.00512(10) -0.00019(11)
K1 0.0442(8) 0.0849(9) 0.1042(11) 0.0194(8) 0.0086(7) 0.0154(7)
K2 0.0421(8) 0.0729(8) 0.0863(9) -0.0102(7) -0.0039(7) 0.0016(6)
N1 0.048(3) 0.048(2) 0.044(2) 0.0019(19) 0.012(2) 0.0043(19)
N2 0.040(3) 0.050(2) 0.039(2) 0.0008(19) 0.0079(19) 0.0028(19)
N3 0.045(3) 0.053(2) 0.041(2) 0.000(2) 0.004(2) -0.007(2)
N4 0.047(3) 0.044(2) 0.036(2) 0.0026(18) 0.0019(19) -0.0021(19)
N5 0.058(3) 0.048(2) 0.037(2) -0.0012(19) 0.011(2) 0.008(2)
N6 0.059(3) 0.042(2) 0.036(2) -0.0014(18) 0.011(2) 0.003(2)
N7 0.044(3) 0.050(2) 0.039(2) -0.0030(19) 0.0064(19) -0.009(2)
N8 0.045(3) 0.050(2) 0.037(2) -0.0021(18) 0.0048(19) -0.005(2)
P1 0.1007(14) 0.0497(8) 0.0586(9) 0.0008(7) 0.0252(9) 0.0218(8)
P2 0.0567(10) 0.0651(9) 0.0461(8) 0.0057(7) -0.0105(7) -0.0116(8)
P3 0.0747(12) 0.0688(9) 0.0714(10) -0.0022(8) 0.0384(9) 0.0133(8)
P4 0.0603(11) 0.0695(9) 0.0541(9) -0.0088(7) 0.0081(8) -0.0287(8)
C1 0.085(6) 0.086(5) 0.062(5) -0.013(4) 0.031(4) 0.013(4)
C3 0.092(6) 0.116(6) 0.081(6) -0.004(5) 0.014(4) -0.003(5)
C4 0.099(6) 0.091(5) 0.073(5) 0.002(4) 0.031(4) -0.004(5)
C3' 0.062(7) 0.068(7) 0.048(6) 0.004(5) 0.015(5) 0.012(5)
C1' 0.110(9) 0.097(9) 0.094(9) -0.008(5) 0.021(5) 0.002(5)
C4' 0.102(9) 0.114(9) 0.097(9) 0.005(5) 0.029(6) 0.001(5)
C38 0.092(5) 0.075(4) 0.105(5) 0.016(4) 0.023(4) 0.003(4)
C39 0.099(5) 0.086(4) 0.075(4) 0.014(3) 0.026(4) -0.015(4)
C40 0.079(5) 0.073(4) 0.086(4) 0.005(3) 0.002(4) -0.019(4)
C40' 0.061(11) 0.057(11) 0.060(11) 0.007(6) 0.010(6) -0.003(6)
C38' 0.100(17) 0.100(16) 0.104(17) 0.005(6) 0.023(6) -0.002(6)
C39' 0.114(18) 0.109(18) 0.111(18) 0.001(6) 0.023(7) -0.001(6)

loop_
_atom_type_symbol
_atom_type_description
_atom_type_scat_dispersion_real
_atom_type_scat_dispersion_imag
_atom_type_scat_source
C C 0.0033 0.0016 'International Tables Vol C Tables 4.2.6.8 and 6.1.1.4'
Eu Eu -0.1578 3.6682 'International Tables Vol C Tables 4.2.6.8 and 6.1.1.4'
H H 0.0000 0.0000 'International Tables Vol C Tables 4.2.6.8 and 6.1.1.4'
N N 0.0061 0.0033 'International Tables Vol C Tables 4.2.6.8 and 6.1.1.4'
P P 0.1023 0.0942 'International Tables Vol C Tables 4.2.6.8 and 6.1.1.4'
K K 0.2009 0.2494 'International Tables Vol C Tables 4.2.6.8 and 6.1.1.4'

loop_
_geom_angle_atom_site_label_1
_geom_angle_atom_site_label_2
_geom_angle_atom_site_label_3
_geom_angle
_geom_angle_site_symmetry_1
_geom_angle_site_symmetry_3
C4' C2 C3 137.0(10) . .
C4' C2 C5 109.2(9) . .
C3 C2 C5 108.4(6) . .
C4' C2 C1 76.0(10) . .
C3 C2 C1 108.6(7) . .
C5 C2 C1 111.4(5) . .
C4' C2 C1' 117.6(12) . .
C3 C2 C1' 66.0(9) . .
C5 C2 C1' 110.5(8) . .
C1 C2 C1' 45.4(8) . .
C4' C2 C4 33.4(9) . .
C3 C2 C4 112.7(7) . .
C5 C2 C4 109.2(5) . .
C1 C2 C4 106.6(7) . .
C1' C2 C4 138.1(9) . .
C4' C2 C3' 109.6(11) . .
C3 C2 C3' 36.3(6) . .
C5 C2 C3' 109.7(6) . .
C1 C2 C3' 133.5(7) . .
C1' C2 C3' 99.7(10) . .
C4 C2 C3' 78.8(7) . .
N5 C5 C2 119.5(4) . .
N5 C5 P1 113.8(3) . .
C2 C5 P1 126.6(4) . .
N6 C6 C7 119.5(4) . .
N6 C6 P1 113.9(3) . .
C7 C6 P1 126.5(4) . .
N6 C6 K1 57.1(2) . .
C7 C6 K1 112.8(3) . .
P1 C6 K1 98.76(19) . .
C8 C7 C6 109.3(5) . .
C8 C7 C10 110.5(5) . .
C6 C7 C10 110.8(4) . .
C8 C7 C9 108.4(5) . .
C6 C7 C9 110.7(5) . .
C10 C7 C9 107.1(5) . .
C12 C14 C12' 133.9(10) . .
C12 C14 C15 114.1(8) . .
C12' C14 C15 111.3(7) . .
C12 C14 C11 112.4(11) . .
C12' C14 C11 57.0(9) . .
C15 C14 C11 109.7(8) . .
C12 C14 C11' 43.4(8) . .
C12' C14 C11' 114.6(11) . .
C15 C14 C11' 106.9(7) . .
C11 C14 C11' 142.8(10) . .
C12 C14 C13 104.4(11) . .
C12' C14 C13 50.0(8) . .
C15 C14 C13 111.2(7) . .
C11 C14 C13 104.6(11) . .
C11' C14 C13 67.6(9) . .
C12 C14 C13' 63.5(9) . .
C12' C14 C13' 106.8(9) . .
C15 C14 C13' 111.0(7) . .
C11 C14 C13' 53.7(8) . .
C11' C14 C13' 106.1(9) . .
C13 C14 C13' 137.2(8) . .
N1 C15 C14 120.6(5) . .
N1 C15 P3 114.6(4) . .
C14 C15 P3 124.8(4) . .
N1 C15 K2 60.6(3) . .
C14 C15 K2 122.9(4) . .
P3 C15 K2 86.07(18) . .
N2 C16 C17 118.8(4) . .
N2 C16 P3 114.4(3) . .
C17 C16 P3 126.7(4) . .
N2 C16 K2 62.9(2) . .
C17 C16 K2 108.0(3) . .
P3 C16 K2 94.13(19) . .
C20 C17 C16 111.1(5) . .
C20 C17 C18 108.8(5) . .
C16 C17 C18 109.8(5) . .
C20 C17 C19 110.7(6) . .
C16 C17 C19 109.5(5) . .
C18 C17 C19 106.8(5) . .
C21 C23 C22 110.5(6) . .
C21 C23 C25 111.4(5) . .
C22 C23 C25 110.3(5) . .
C21 C23 C24 108.3(6) . .
C22 C23 C24 104.9(5) . .
C25 C23 C24 111.3(5) . .
N7 C25 C23 119.0(4) . .
N7 C25 P4 113.6(3) . .
C23 C25 P4 127.2(4) . .
N7 C25 K1 52.4(2) . .
C23 C25 K1 113.3(3) . .
P4 C25 K1 100.6(2) . .
N8 C26 C27 119.0(4) . .
N8 C26 P4 113.9(3) . .
C27 C26 P4 127.1(4) . .
C29 C27 C30 107.9(6) . .
C29 C27 C28 111.7(6) . .
C30 C27 C28 104.3(6) . .
C29 C27 C26 111.4(5) . .
C30 C27 C26 112.3(5) . .
C28 C27 C26 109.0(5) . .
C34 C32 K2 122.7(4) . 3_566
C33 C34 C32 108.5(6) . .
C33 C34 C31 108.4(6) . .
C32 C34 C31 109.2(6) . .
C33 C34 C35 111.4(5) . .
C32 C34 C35 110.3(5) . .
C31 C34 C35 108.9(5) . .
N3 C35 C34 119.3(4) . .
N3 C35 P2 114.3(3) . .
C34 C35 P2 126.1(4) . .
N3 C35 K2 59.0(3) . .
C34 C35 K2 122.2(3) . .
P2 C35 K2 89.31(19) . .
N4 C36 C37 118.5(4) . .
N4 C36 P2 113.9(3) . .
C37 C36 P2 127.4(4) . .
N4 C36 K2 60.7(2) . .
C37 C36 K2 112.8(3) . .
P2 C36 K2 95.72(18) . .
C38' C37 C39 43.5(18) . .
C38' C37 C40 71.3(19) . .
C39 C37 C40 109.0(6) . .
C38' C37 C36 106.5(16) . .
C39 C37 C36 110.9(4) . .
C40 C37 C36 111.7(5) . .
C38' C37 C40' 110(2) . .
C39 C37 C40' 68.7(14) . .
C40 C37 C40' 134.9(12) . .
C36 C37 C40' 110.6(12) . .
C38' C37 C38 142.7(17) . .
C39 C37 C38 109.0(6) . .
C40 C37 C38 108.4(5) . .
C36 C37 C38 107.8(5) . .
C40' C37 C38 42.5(13) . .
C38' C37 C39' 118(2) . .
C39 C37 C39' 140.1(16) . .
C40 C37 C39' 49.1(18) . .
C36 C37 C39' 108.6(16) . .
C40' C37 C39' 102(2) . .
C38 C37 C39' 62.8(18) . .
N2 Eu1 N5 171.42(12) . .
N2 Eu1 N4 91.37(11) . .
N5 Eu1 N4 87.19(12) . .
N2 Eu1 N6 141.92(11) . .
N5 Eu1 N6 30.54(10) . .
N4 Eu1 N6 98.60(11) . .
N2 Eu1 N7 85.28(12) . .
N5 Eu1 N7 97.38(12) . .
N4 Eu1 N7 170.74(11) . .
N6 Eu1 N7 89.30(11) . .
N2 Eu1 N8 97.52(12) . .
N5 Eu1 N8 88.69(12) . .
N4 Eu1 N8 142.67(11) . .
N6 Eu1 N8 96.38(12) . .
N7 Eu1 N8 30.23(10) . .
N2 Eu1 N1 30.58(10) . .
N5 Eu1 N1 140.84(12) . .
N4 Eu1 N1 86.83(12) . .
N6 Eu1 N1 113.07(11) . .
N7 Eu1 N1 94.54(12) . .
N8 Eu1 N1 117.96(11) . .
N2 Eu1 N3 87.08(11) . .
N5 Eu1 N3 95.83(12) . .
N4 Eu1 N3 30.21(10) . .
N6 Eu1 N3 118.78(11) . .
N7 Eu1 N3 140.72(11) . .
N8 Eu1 N3 113.91(11) . .
N1 Eu1 N3 98.11(12) . .
N2 Eu1 K1 131.73(8) . .
N5 Eu1 K1 49.73(9) . .
N4 Eu1 K1 136.77(8) . .
N6 Eu1 K1 47.30(9) . .
N7 Eu1 K1 47.81(8) . .
N8 Eu1 K1 49.21(8) . .
N1 Eu1 K1 127.24(9) . .
N3 Eu1 K1 134.64(9) . .
N2 Eu1 K2 44.79(8) . .
N5 Eu1 K2 133.21(9) . .
N4 Eu1 K2 46.58(8) . .
N6 Eu1 K2 132.87(9) . .
N7 Eu1 K2 129.41(8) . .
N8 Eu1 K2 130.73(8) . .
N1 Eu1 K2 48.56(9) . .
N3 Eu1 K2 49.57(9) . .
K1 Eu1 K2 175.77(3) . .
N6 K1 N7 78.93(11) . .
N6 K1 N8 83.98(11) . .
N7 K1 N8 27.02(9) . .
N6 K1 N5 26.93(9) . .
N7 K1 N5 83.47(11) . .
N8 K1 N5 75.92(10) . .
N6 K1 P4 109.71(9) . 2_646
N7 K1 P4 145.34(9) . 2_646
N8 K1 P4 164.23(9) . 2_646
N5 K1 P4 119.83(8) . 2_646
N6 K1 C6 22.90(10) . .
N7 K1 C6 99.08(12) . .
N8 K1 C6 106.87(12) . .
N5 K1 C6 40.79(10) . .
P4 K1 C6 86.93(9) 2_646 .
N6 K1 C25 97.67(11) . .
N7 K1 C25 21.34(10) . .
N8 K1 C25 39.47(10) . .
N5 K1 C25 104.79(11) . .
P4 K1 C25 127.80(9) 2_646 .
C6 K1 C25 115.00(12) . .
N6 K1 Eu1 41.70(7) . .
N7 K1 Eu1 42.02(7) . .
N8 K1 Eu1 42.38(7) . .
N5 K1 Eu1 41.56(7) . .
P4 K1 Eu1 149.93(5) 2_646 .
C6 K1 Eu1 64.53(9) . .
C25 K1 Eu1 63.28(8) . .
N2 K2 N4 81.03(11) . .
N2 K2 N1 27.42(10) . .
N4 K2 N1 76.12(10) . .
N2 K2 N3 76.48(11) . .
N4 K2 N3 26.83(9) . .
N1 K2 N3 84.35(11) . .
N2 K2 C16 24.83(11) . .
N4 K2 C16 105.50(12) . .
N1 K2 C16 43.02(11) . .
N3 K2 C16 96.60(12) . .
N2 K2 C36 104.27(12) . .
N4 K2 C36 23.62(10) . .
N1 K2 C36 95.03(11) . .
N3 K2 C36 41.54(11) . .
C16 K2 C36 128.96(13) . .
N2 K2 P2 138.03(9) . 3_566
N4 K2 P2 132.01(9) . 3_566
N1 K2 P2 151.82(9) . 3_566
N3 K2 P2 119.87(9) . 3_566
C16 K2 P2 114.64(9) . 3_566
C36 K2 P2 112.58(9) . 3_566
N2 K2 C15 41.12(11) . .
N4 K2 C15 96.43(12) . .
N1 K2 C15 22.92(11) . .
N3 K2 C15 107.25(12) . .
C16 K2 C15 42.59(12) . .
C36 K2 C15 111.51(12) . .
P2 K2 C15 130.90(10) 3_566 .
N2 K2 C32 141.96(14) . 3_566
N4 K2 C32 116.65(16) . 3_566
N1 K2 C32 119.95(13) . 3_566
N3 K2 C32 134.38(16) . 3_566
C16 K2 C32 127.98(17) . 3_566
C36 K2 C32 95.02(17) . 3_566
P2 K2 C32 54.55(11) 3_566 3_566
C15 K2 C32 101.33(14) . 3_566
N2 K2 C35 96.25(12) . .
N4 K2 C35 39.91(10) . .
N1 K2 C35 106.49(12) . .
N3 K2 C35 22.14(10) . .
C16 K2 C35 112.63(13) . .
C36 K2 C35 41.28(11) . .
P2 K2 C35 98.34(9) 3_566 .
C15 K2 C35 129.39(13) . .
C32 K2 C35 119.17(15) 3_566 .
N2 K2 P3 44.21(8) . .
N4 K2 P3 119.87(8) . .
N1 K2 P3 44.08(8) . .
N3 K2 P3 120.68(8) . .
C16 K2 P3 27.99(9) . .
C36 K2 P3 138.63(9) . .
P2 K2 P3 107.79(5) 3_566 .
C15 K2 P3 28.01(8) . .
C32 K2 P3 101.09(13) 3_566 .
C35 K2 P3 139.64(9) . .
N2 K2 Eu1 40.12(8) . .
N4 K2 Eu1 40.91(7) . .
N1 K2 Eu1 42.01(8) . .
N3 K2 Eu1 42.35(7) . .
C16 K2 Eu1 64.68(9) . .
C36 K2 Eu1 64.29(8) . .
P2 K2 Eu1 158.11(5) 3_566 .
C15 K2 Eu1 64.93(9) . .
C32 K2 Eu1 144.78(12) 3_566 .
C35 K2 Eu1 64.48(8) . .
P3 K2 Eu1 81.43(4) . .
C15 N1 N2 111.9(4) . .
C15 N1 Eu1 174.0(3) . .
N2 N1 Eu1 71.1(2) . .
C15 N1 K2 96.5(3) . .
N2 N1 K2 69.5(2) . .
Eu1 N1 K2 89.43(11) . .
C16 N2 N1 112.7(4) . .
C16 N2 Eu1 167.5(3) . .
N1 N2 Eu1 78.3(2) . .
C16 N2 K2 92.2(3) . .
N1 N2 K2 83.1(2) . .
Eu1 N2 K2 95.10(11) . .
C35 N3 N4 112.1(4) . .
C35 N3 Eu1 172.8(4) . .
N4 N3 Eu1 71.9(2) . .
C35 N3 K2 98.9(3) . .
N4 N3 K2 71.0(2) . .
Eu1 N3 K2 88.08(11) . .
C36 N4 N3 113.0(4) . .
C36 N4 Eu1 167.2(3) . .
N3 N4 Eu1 77.9(2) . .
C36 N4 K2 95.7(3) . .
N3 N4 K2 82.1(2) . .
Eu1 N4 K2 92.50(11) . .
C5 N5 N6 113.1(4) . .
C5 N5 Eu1 166.1(3) . .
N6 N5 Eu1 75.0(2) . .
C5 N5 K1 104.5(3) . .
N6 N5 K1 72.1(2) . .
Eu1 N5 K1 88.71(11) . .
C6 N6 N5 112.4(4) . .
C6 N6 Eu1 167.8(3) . .
N5 N6 Eu1 74.5(2) . .
C6 N6 K1 100.0(3) . .
N5 N6 K1 81.0(2) . .
Eu1 N6 K1 91.00(11) . .
C25 N7 N8 112.5(4) . .
C25 N7 Eu1 162.6(3) . .
N8 N7 Eu1 75.7(2) . .
C25 N7 K1 106.3(3) . .
N8 N7 K1 79.1(2) . .
Eu1 N7 K1 90.17(11) . .
C26 N8 N7 112.9(4) . .
C26 N8 Eu1 162.6(3) . .
N7 N8 Eu1 74.1(2) . .
C26 N8 K1 108.8(3) . .
N7 N8 K1 73.9(2) . .
Eu1 N8 K1 88.41(11) . .
C6 P1 C5 86.8(2) . .
C35 P2 C36 86.7(2) . .
C35 P2 K2 106.36(16) . 3_566
C36 P2 K2 135.72(18) . 3_566
C16 P3 C15 86.3(2) . .
C16 P3 K2 57.87(16) . .
C15 P3 K2 65.92(17) . .
C25 P4 C26 87.1(2) . .
C25 P4 K1 124.09(16) . 2_656
C26 P4 K1 144.01(18) . 2_656

loop_
_geom_bond_atom_site_label_1
_geom_bond_atom_site_label_2
_geom_bond_distance
_geom_bond_site_symmetry_2
C2 C4' 1.48(2) .
C2 C3 1.490(11) .
C2 C5 1.525(6) .
C2 C1 1.525(10) .
C2 C1' 1.562(19) .
C2 C4 1.578(12) .
C2 C3' 1.601(16) .
C5 N5 1.323(5) .
C5 P1 1.749(5) .
C6 N6 1.335(5) .
C6 C7 1.512(6) .
C6 P1 1.744(5) .
C6 K1 3.379(5) .
C7 C8 1.495(8) .
C7 C10 1.525(7) .
C7 C9 1.541(8) .
C11 C14 1.512(18) .
C12 C14 1.47(2) .
C13 C14 1.587(17) .
C14 C12' 1.496(16) .
C14 C15 1.507(7) .
C14 C11' 1.532(17) .
C14 C13' 1.598(15) .
C15 N1 1.332(6) .
C15 P3 1.748(5) .
C15 K2 3.398(5) .
C16 N2 1.325(5) .
C16 C17 1.523(7) .
C16 P3 1.747(5) .
C16 K2 3.153(5) .
C17 C20 1.498(7) .
C17 C18 1.527(7) .
C17 C19 1.529(7) .
C21 C23 1.483(9) .
C22 C23 1.507(8) .
C23 C25 1.510(7) .
C23 C24 1.518(7) .
C25 N7 1.334(5) .
C25 P4 1.740(5) .
C25 K1 3.519(5) .
C26 N8 1.321(5) .
C26 C27 1.520(7) .
C26 P4 1.740(5) .
C27 C29 1.466(8) .
C27 C30 1.507(8) .
C27 C28 1.510(9) .
C31 C34 1.526(8) .
C32 C34 1.512(7) .
C32 K2 3.457(7) 3_566
C33 C34 1.511(8) .
C34 C35 1.536(7) .
C35 N3 1.331(5) .
C35 P2 1.747(5) .
C35 K2 3.489(5) .
C36 N4 1.327(5) .
C36 C37 1.531(6) .
C36 P2 1.749(5) .
C36 K2 3.297(5) .
C37 C38' 1.47(4) .
C37 C39 1.523(9) .
C37 C40 1.528(8) .
C37 C40' 1.54(3) .
C37 C38 1.542(9) .
C37 C39' 1.64(4) .
Eu1 N2 2.570(4) .
Eu1 N5 2.601(4) .
Eu1 N4 2.604(4) .
Eu1 N6 2.608(4) .
Eu1 N7 2.624(4) .
Eu1 N8 2.643(4) .
Eu1 N1 2.659(4) .
Eu1 N3 2.678(4) .
Eu1 K1 3.9199(13) .
Eu1 K2 3.9727(13) .
K1 N6 2.881(4) .
K1 N7 2.904(4) .
K1 N8 2.969(4) .
K1 N5 2.992(4) .
K1 P4 3.3728(18) 2_646
K2 N2 2.810(4) .
K2 N4 2.888(4) .
K2 N1 2.978(4) .
K2 N3 3.026(4) .
K2 P2 3.3966(19) 3_566
K2 C32 3.457(7) 3_566
K2 P3 3.713(2) .
N1 N2 1.382(5) .
N3 N4 1.379(5) .
N5 N6 1.372(5) .
N7 N8 1.374(5) .
P2 K2 3.3966(19) 3_566
P4 K1 3.3728(18) 2_656

loop_
_geom_torsion_atom_site_label_1
_geom_torsion_atom_site_label_2
_geom_torsion_atom_site_label_3
_geom_torsion_atom_site_label_4
_geom_torsion
_geom_torsion_site_symmetry_1
_geom_torsion_site_symmetry_4
C4' C2 C5 N5 87.3(12) . .
C3 C2 C5 N5 -71.3(8) . .
C1 C2 C5 N5 169.3(7) . .
C1' C2 C5 N5 -141.8(11) . .
C4 C2 C5 N5 51.9(8) . .
C3' C2 C5 N5 -32.8(10) . .
C4' C2 C5 P1 -94.1(12) . .
C3 C2 C5 P1 107.3(8) . .
C1 C2 C5 P1 -12.1(9) . .
C1' C2 C5 P1 36.8(12) . .
C4 C2 C5 P1 -129.5(7) . .
C3' C2 C5 P1 145.8(8) . .
N6 C6 C7 C8 83.7(6) . .
P1 C6 C7 C8 -91.3(6) . .
K1 C6 C7 C8 147.7(4) . .
N6 C6 C7 C10 -38.3(7) . .
P1 C6 C7 C10 146.7(4) . .
K1 C6 C7 C10 25.6(6) . .
N6 C6 C7 C9 -157.0(5) . .
P1 C6 C7 C9 28.0(7) . .
K1 C6 C7 C9 -93.1(5) . .
C12 C14 C15 N1 -55.0(13) . .
C12' C14 C15 N1 133.2(10) . .
C11 C14 C15 N1 72.0(11) . .
C11' C14 C15 N1 -100.9(10) . .
C13 C14 C15 N1 -172.8(10) . .
C13' C14 C15 N1 14.4(11) . .
C12 C14 C15 P3 128.0(11) . .
C12' C14 C15 P3 -43.7(11) . .
C11 C14 C15 P3 -105.0(11) . .
C11' C14 C15 P3 82.2(10) . .
C13 C14 C15 P3 10.2(12) . .
C13' C14 C15 P3 -162.5(8) . .
C12 C14 C15 K2 17.6(12) . .
C12' C14 C15 K2 -154.1(9) . .
C11 C14 C15 K2 144.6(10) . .
C11' C14 C15 K2 -28.3(10) . .
C13 C14 C15 K2 -100.2(10) . .
C13' C14 C15 K2 87.0(9) . .
N2 C16 C17 C20 -36.2(7) . .
P3 C16 C17 C20 145.7(5) . .
K2 C16 C17 C20 -104.7(5) . .
N2 C16 C17 C18 -156.7(5) . .
P3 C16 C17 C18 25.2(7) . .
K2 C16 C17 C18 134.9(4) . .
N2 C16 C17 C19 86.3(6) . .
P3 C16 C17 C19 -91.8(6) . .
K2 C16 C17 C19 17.8(5) . .
C21 C23 C25 N7 -58.5(7) . .
C22 C23 C25 N7 64.7(7) . .
C24 C23 C25 N7 -179.4(5) . .
C21 C23 C25 P4 117.6(6) . .
C22 C23 C25 P4 -119.3(5) . .
C24 C23 C25 P4 -3.4(8) . .
C21 C23 C25 K1 -117.1(6) . .
C22 C23 C25 K1 6.0(6) . .
C24 C23 C25 K1 121.9(5) . .
N8 C26 C27 C29 -54.6(8) . .
P4 C26 C27 C29 126.8(6) . .
N8 C26 C27 C30 -175.8(5) . .
P4 C26 C27 C30 5.7(8) . .
N8 C26 C27 C28 69.1(7) . .
P4 C26 C27 C28 -109.4(6) . .
K2 C32 C34 C33 -103.5(5) 3_566 .
K2 C32 C34 C31 138.5(5) 3_566 .
K2 C32 C34 C35 18.9(7) 3_566 .
C33 C34 C35 N3 -42.7(7) . .
C32 C34 C35 N3 -163.3(5) . .
C31 C34 C35 N3 76.9(7) . .
C33 C34 C35 P2 143.4(5) . .
C32 C34 C35 P2 22.8(7) . .
C31 C34 C35 P2 -97.1(6) . .
C33 C34 C35 K2 27.2(6) . .
C32 C34 C35 K2 -93.5(5) . .
C31 C34 C35 K2 146.7(4) . .
N4 C36 C37 C38' 94(2) . .
P2 C36 C37 C38' -91(2) . .
K2 C36 C37 C38' 26(2) . .
N4 C36 C37 C39 48.2(7) . .
P2 C36 C37 C39 -136.9(5) . .
K2 C36 C37 C39 -19.7(6) . .
N4 C36 C37 C40 170.0(5) . .
P2 C36 C37 C40 -15.1(8) . .
K2 C36 C37 C40 102.1(5) . .
N4 C36 C37 C40' -26.0(16) . .
P2 C36 C37 C40' 148.9(15) . .
K2 C36 C37 C40' -93.9(15) . .
N4 C36 C37 C38 -71.1(7) . .
P2 C36 C37 C38 103.8(6) . .
K2 C36 C37 C38 -138.9(5) . .
N4 C36 C37 C39' -138(2) . .
P2 C36 C37 C39' 37(2) . .
K2 C36 C37 C39' 155(2) . .
C7 C6 K1 N6 -111.3(5) . .
P1 C6 K1 N6 112.9(3) . .
N6 C6 K1 N7 28.6(3) . .
C7 C6 K1 N7 -82.8(3) . .
P1 C6 K1 N7 141.43(19) . .
N6 C6 K1 N8 2.0(3) . .
C7 C6 K1 N8 -109.3(3) . .
P1 C6 K1 N8 114.84(19) . .
N6 C6 K1 N5 -40.2(2) . .
C7 C6 K1 N5 -151.6(4) . .
P1 C6 K1 N5 72.6(2) . .
N6 C6 K1 P4 174.2(3) . 2_646
C7 C6 K1 P4 62.9(3) . 2_646
P1 C6 K1 P4 -72.92(18) . 2_646
N6 C6 K1 C25 43.5(3) . .
C7 C6 K1 C25 -67.8(4) . .
P1 C6 K1 C25 156.37(17) . .
N6 C6 K1 Eu1 4.0(2) . .
C7 C6 K1 Eu1 -107.3(3) . .
P1 C6 K1 Eu1 116.9(2) . .
N7 C25 K1 N6 -28.7(3) . .
C23 C25 K1 N6 80.9(4) . .
P4 C25 K1 N6 -140.44(18) . .
C23 C25 K1 N7 109.6(5) . .
P4 C25 K1 N7 -111.8(4) . .
N7 C25 K1 N8 42.0(3) . .
C23 C25 K1 N8 151.6(4) . .
P4 C25 K1 N8 -69.7(2) . .
N7 C25 K1 N5 -2.2(3) . .
C23 C25 K1 N5 107.4(4) . .
P4 C25 K1 N5 -113.93(19) . .
N7 C25 K1 P4 -151.0(3) . 2_646
C23 C25 K1 P4 -41.4(4) . 2_646
P4 C25 K1 P4 97.20(18) . 2_646
N7 C25 K1 C6 -44.4(3) . .
C23 C25 K1 C6 65.2(4) . .
P4 C25 K1 C6 -156.12(17) . .
N7 C25 K1 Eu1 -4.4(3) . .
C23 C25 K1 Eu1 105.2(4) . .
P4 C25 K1 Eu1 -116.11(19) . .
N2 Eu1 K1 N6 127.75(15) . .
N5 Eu1 K1 N6 -41.04(14) . .
N4 Eu1 K1 N6 -46.81(16) . .
N7 Eu1 K1 N6 144.50(15) . .
N8 Eu1 K1 N6 -174.80(15) . .
N1 Eu1 K1 N6 88.20(15) . .
N3 Eu1 K1 N6 -90.53(15) . .
K2 Eu1 K1 N6 94.3(4) . .
N2 Eu1 K1 N7 -16.75(15) . .
N5 Eu1 K1 N7 174.46(15) . .
N4 Eu1 K1 N7 168.69(16) . .
N6 Eu1 K1 N7 -144.50(15) . .
N8 Eu1 K1 N7 40.70(13) . .
N1 Eu1 K1 N7 -56.30(15) . .
N3 Eu1 K1 N7 124.97(15) . .
K2 Eu1 K1 N7 -50.2(4) . .
N2 Eu1 K1 N8 -57.45(15) . .
N5 Eu1 K1 N8 133.76(15) . .
N4 Eu1 K1 N8 127.99(15) . .
N6 Eu1 K1 N8 174.80(15) . .
N7 Eu1 K1 N8 -40.70(13) . .
N1 Eu1 K1 N8 -97.00(14) . .
N3 Eu1 K1 N8 84.27(15) . .
K2 Eu1 K1 N8 -90.9(4) . .
N2 Eu1 K1 N5 168.79(15) . .
N4 Eu1 K1 N5 -5.77(16) . .
N6 Eu1 K1 N5 41.04(14) . .
N7 Eu1 K1 N5 -174.46(15) . .
N8 Eu1 K1 N5 -133.76(15) . .
N1 Eu1 K1 N5 129.23(15) . .
N3 Eu1 K1 N5 -49.50(15) . .
K2 Eu1 K1 N5 135.3(4) . .
N2 Eu1 K1 P4 105.63(15) . 2_646
N5 Eu1 K1 P4 -63.16(14) . 2_646
N4 Eu1 K1 P4 -68.93(16) . 2_646
N6 Eu1 K1 P4 -22.12(13) . 2_646
N7 Eu1 K1 P4 122.38(15) . 2_646
N8 Eu1 K1 P4 163.08(15) . 2_646
N1 Eu1 K1 P4 66.07(14) . 2_646
N3 Eu1 K1 P4 -112.66(14) . 2_646
K2 Eu1 K1 P4 72.2(4) . 2_646
N2 Eu1 K1 C6 125.41(14) . .
N5 Eu1 K1 C6 -43.38(14) . .
N4 Eu1 K1 C6 -49.15(15) . .
N6 Eu1 K1 C6 -2.34(14) . .
N7 Eu1 K1 C6 142.16(14) . .
N8 Eu1 K1 C6 -177.14(14) . .
N1 Eu1 K1 C6 85.86(13) . .
N3 Eu1 K1 C6 -92.87(14) . .
K2 Eu1 K1 C6 92.0(4) . .
N2 Eu1 K1 C25 -14.39(14) . .
N5 Eu1 K1 C25 176.82(14) . .
N4 Eu1 K1 C25 171.05(14) . .
N6 Eu1 K1 C25 -142.14(14) . .
N7 Eu1 K1 C25 2.36(14) . .
N8 Eu1 K1 C25 43.06(13) . .
N1 Eu1 K1 C25 -53.94(13) . .
N3 Eu1 K1 C25 127.33(14) . .
K2 Eu1 K1 C25 -47.8(4) . .
C17 C16 K2 N2 113.8(5) . .
P3 C16 K2 N2 -115.4(3) . .
N2 C16 K2 N4 -10.0(3) . .
C17 C16 K2 N4 103.8(3) . .
P3 C16 K2 N4 -125.41(18) . .
N2 C16 K2 N1 38.5(2) . .
C17 C16 K2 N1 152.3(4) . .
P3 C16 K2 N1 -76.9(2) . .
N2 C16 K2 N3 -35.8(3) . .
C17 C16 K2 N3 77.9(3) . .
P3 C16 K2 N3 -151.23(18) . .
N2 C16 K2 C36 -6.9(3) . .
C17 C16 K2 C36 106.8(3) . .
P3 C16 K2 C36 -122.33(19) . .
N2 C16 K2 P2 -163.0(2) . 3_566
C17 C16 K2 P2 -49.3(3) . 3_566
P3 C16 K2 P2 81.56(18) . 3_566
N2 C16 K2 C15 72.5(3) . .
C17 C16 K2 C15 -173.7(4) . .
P3 C16 K2 C15 -42.86(18) . .
N2 C16 K2 C32 133.8(3) . 3_566
C17 C16 K2 C32 -112.4(3) . 3_566
P3 C16 K2 C32 18.4(3) . 3_566
N2 C16 K2 C35 -51.7(3) . .
C17 C16 K2 C35 62.1(3) . .
P3 C16 K2 C35 -167.09(16) . .
N2 C16 K2 P3 115.4(3) . .
C17 C16 K2 P3 -130.8(4) . .
N2 C16 K2 Eu1 -7.2(2) . .
C17 C16 K2 Eu1 106.6(3) . .
P3 C16 K2 Eu1 -122.61(19) . .
N4 C36 K2 N2 -10.4(3) . .
C37 C36 K2 N2 100.5(3) . .
P2 C36 K2 N2 -124.68(18) . .
C37 C36 K2 N4 111.0(4) . .
P2 C36 K2 N4 -114.3(3) . .
N4 C36 K2 N1 -36.6(3) . .
C37 C36 K2 N1 74.3(3) . .
P2 C36 K2 N1 -150.91(18) . .
N4 C36 K2 N3 39.0(2) . .
C37 C36 K2 N3 149.9(4) . .
P2 C36 K2 N3 -75.3(2) . .
N4 C36 K2 C16 -7.4(3) . .
C37 C36 K2 C16 103.5(3) . .
P2 C36 K2 C16 -121.69(19) . .
N4 C36 K2 P2 149.1(2) . 3_566
C37 C36 K2 P2 -100.0(3) . 3_566
P2 C36 K2 P2 34.8(2) . 3_566
N4 C36 K2 C15 -53.1(3) . .
C37 C36 K2 C15 57.9(4) . .
P2 C36 K2 C15 -167.35(17) . .
N4 C36 K2 C32 -157.4(3) . 3_566
C37 C36 K2 C32 -46.4(3) . 3_566
P2 C36 K2 C32 88.37(19) . 3_566
N4 C36 K2 C35 72.7(3) . .
C37 C36 K2 C35 -176.3(4) . .
P2 C36 K2 C35 -41.55(17) . .
N4 C36 K2 P3 -44.3(3) . .
C37 C36 K2 P3 66.7(4) . .
P2 C36 K2 P3 -158.56(12) . .
N4 C36 K2 Eu1 -7.1(2) . .
C37 C36 K2 Eu1 103.8(3) . .
P2 C36 K2 Eu1 -121.40(19) . .
N1 C15 K2 N2 -40.8(3) . .
C14 C15 K2 N2 -150.2(5) . .
P3 C15 K2 N2 80.4(2) . .
N1 C15 K2 N4 27.6(3) . .
C14 C15 K2 N4 -81.7(4) . .
P3 C15 K2 N4 148.78(18) . .
C14 C15 K2 N1 -109.3(5) . .
P3 C15 K2 N1 121.2(4) . .
N1 C15 K2 N3 2.4(3) . .
C14 C15 K2 N3 -106.9(4) . .
P3 C15 K2 N3 123.64(18) . .
N1 C15 K2 C16 -78.4(3) . .
C14 C15 K2 C16 172.3(5) . .
P3 C15 K2 C16 42.84(18) . .
N1 C15 K2 C36 46.4(3) . .
C14 C15 K2 C36 -62.9(5) . .
P3 C15 K2 C36 167.59(17) . .
N1 C15 K2 P2 -161.1(2) . 3_566
C14 C15 K2 P2 89.6(4) . 3_566
P3 C15 K2 P2 -39.9(2) . 3_566
N1 C15 K2 C32 146.4(3) . 3_566
C14 C15 K2 C32 37.1(5) . 3_566
P3 C15 K2 C32 -92.3(2) . 3_566
N1 C15 K2 C35 2.6(3) . .
C14 C15 K2 C35 -106.7(4) . .
P3 C15 K2 C35 123.77(18) . .
N1 C15 K2 P3 -121.2(4) . .
C14 C15 K2 P3 129.5(5) . .
N1 C15 K2 Eu1 0.7(2) . .
C14 C15 K2 Eu1 -108.6(4) . .
P3 C15 K2 Eu1 121.95(19) . .
N3 C35 K2 N2 26.7(3) . .
C34 C35 K2 N2 -80.5(4) . .
P2 C35 K2 N2 145.90(17) . .
N3 C35 K2 N4 -41.2(3) . .
C34 C35 K2 N4 -148.5(5) . .
P2 C35 K2 N4 77.96(19) . .
N3 C35 K2 N1 0.7(3) . .
C34 C35 K2 N1 -106.5(4) . .
P2 C35 K2 N1 119.90(17) . .
C34 C35 K2 N3 -107.3(5) . .
P2 C35 K2 N3 119.2(3) . .
N3 C35 K2 C16 46.1(3) . .
C34 C35 K2 C16 -61.2(4) . .
P2 C35 K2 C16 165.26(16) . .
N3 C35 K2 C36 -77.8(3) . .
C34 C35 K2 C36 174.9(5) . .
P2 C35 K2 C36 41.35(16) . .
N3 C35 K2 P2 167.2(3) . 3_566
C34 C35 K2 P2 60.0(4) . 3_566
P2 C35 K2 P2 -73.57(16) . 3_566
N3 C35 K2 C15 -0.3(3) . .
C34 C35 K2 C15 -107.6(4) . .
P2 C35 K2 C15 118.86(18) . .
N3 C35 K2 C32 -138.9(3) . 3_566
C34 C35 K2 C32 113.9(4) . 3_566
P2 C35 K2 C32 -19.7(2) . 3_566
N3 C35 K2 P3 36.7(3) . .
C34 C35 K2 P3 -70.5(4) . .
P2 C35 K2 P3 155.94(11) . .
N3 C35 K2 Eu1 1.5(2) . .
C34 C35 K2 Eu1 -105.8(4) . .
P2 C35 K2 Eu1 120.69(17) . .
N5 Eu1 K2 N2 168.35(16) . .
N4 Eu1 K2 N2 179.42(16) . .
N6 Eu1 K2 N2 126.11(16) . .
N7 Eu1 K2 N2 -11.73(16) . .
N8 Eu1 K2 N2 -51.53(16) . .
N1 Eu1 K2 N2 42.21(14) . .
N3 Eu1 K2 N2 -139.76(16) . .
K1 Eu1 K2 N2 35.7(4) . .
N2 Eu1 K2 N4 -179.42(16) . .
N5 Eu1 K2 N4 -11.07(16) . .
N6 Eu1 K2 N4 -53.31(15) . .
N7 Eu1 K2 N4 168.85(15) . .
N8 Eu1 K2 N4 129.05(15) . .
N1 Eu1 K2 N4 -137.21(15) . .
N3 Eu1 K2 N4 40.82(13) . .
K1 Eu1 K2 N4 -143.7(4) . .
N2 Eu1 K2 N1 -42.21(14) . .
N5 Eu1 K2 N1 126.14(15) . .
N4 Eu1 K2 N1 137.21(15) . .
N6 Eu1 K2 N1 83.90(15) . .
N7 Eu1 K2 N1 -53.94(15) . .
N8 Eu1 K2 N1 -93.74(15) . .
N3 Eu1 K2 N1 178.03(15) . .
K1 Eu1 K2 N1 -6.5(4) . .
N2 Eu1 K2 N3 139.76(16) . .
N5 Eu1 K2 N3 -51.89(15) . .
N4 Eu1 K2 N3 -40.82(13) . .
N6 Eu1 K2 N3 -94.13(15) . .
N7 Eu1 K2 N3 128.03(14) . .
N8 Eu1 K2 N3 88.23(15) . .
N1 Eu1 K2 N3 -178.03(15) . .
K1 Eu1 K2 N3 175.5(4) . .
N2 Eu1 K2 C16 4.69(15) . .
N5 Eu1 K2 C16 173.04(15) . .
N4 Eu1 K2 C16 -175.89(15) . .
N6 Eu1 K2 C16 130.80(14) . .
N7 Eu1 K2 C16 -7.04(14) . .
N8 Eu1 K2 C16 -46.84(14) . .
N1 Eu1 K2 C16 46.90(14) . .
N3 Eu1 K2 C16 -135.07(14) . .
K1 Eu1 K2 C16 40.4(4) . .
N2 Eu1 K2 C36 -175.07(15) . .
N5 Eu1 K2 C36 -6.72(14) . .
N4 Eu1 K2 C36 4.36(14) . .
N6 Eu1 K2 C36 -48.95(14) . .
N7 Eu1 K2 C36 173.21(13) . .
N8 Eu1 K2 C36 133.41(13) . .
N1 Eu1 K2 C36 -132.86(14) . .
N3 Eu1 K2 C36 45.18(13) . .
K1 Eu1 K2 C36 -139.3(4) . .
N2 Eu1 K2 P2 98.10(16) . 3_566
N5 Eu1 K2 P2 -93.55(16) . 3_566
N4 Eu1 K2 P2 -82.47(16) . 3_566
N6 Eu1 K2 P2 -135.78(15) . 3_566
N7 Eu1 K2 P2 86.38(16) . 3_566
N8 Eu1 K2 P2 46.57(16) . 3_566
N1 Eu1 K2 P2 140.31(16) . 3_566
N3 Eu1 K2 P2 -41.65(15) . 3_566
K1 Eu1 K2 P2 133.8(3) . 3_566
N2 Eu1 K2 C15 -42.64(14) . .
N5 Eu1 K2 C15 125.71(14) . .
N4 Eu1 K2 C15 136.78(14) . .
N6 Eu1 K2 C15 83.47(14) . .
N7 Eu1 K2 C15 -54.37(14) . .
N8 Eu1 K2 C15 -94.17(14) . .
N1 Eu1 K2 C15 -0.43(14) . .
N3 Eu1 K2 C15 177.60(14) . .
K1 Eu1 K2 C15 -6.9(4) . .
N2 Eu1 K2 C32 -116.0(3) . 3_566
N5 Eu1 K2 C32 52.4(3) . 3_566
N4 Eu1 K2 C32 63.4(2) . 3_566
N6 Eu1 K2 C32 10.1(3) . 3_566
N7 Eu1 K2 C32 -127.7(2) . 3_566
N8 Eu1 K2 C32 -167.5(2) . 3_566
N1 Eu1 K2 C32 -73.8(2) . 3_566
N3 Eu1 K2 C32 104.3(2) . 3_566
K1 Eu1 K2 C32 -80.3(4) . 3_566
N2 Eu1 K2 C35 138.92(14) . .
N5 Eu1 K2 C35 -52.73(14) . .
N4 Eu1 K2 C35 -41.66(13) . .
N6 Eu1 K2 C35 -94.97(13) . .
N7 Eu1 K2 C35 127.19(13) . .
N8 Eu1 K2 C35 87.39(13) . .
N1 Eu1 K2 C35 -178.87(13) . .
N3 Eu1 K2 C35 -0.84(14) . .
K1 Eu1 K2 C35 174.6(4) . .
N2 Eu1 K2 P3 -18.88(12) . .
N5 Eu1 K2 P3 149.47(11) . .
N4 Eu1 K2 P3 160.54(12) . .
N6 Eu1 K2 P3 107.24(11) . .
N7 Eu1 K2 P3 -30.61(11) . .
N8 Eu1 K2 P3 -70.41(11) . .
N1 Eu1 K2 P3 23.33(11) . .
N3 Eu1 K2 P3 -158.64(11) . .
K1 Eu1 K2 P3 16.8(4) . .
C14 C15 N1 N2 -176.6(5) . .
P3 C15 N1 N2 0.7(5) . .
K2 C15 N1 N2 70.5(3) . .
C14 C15 N1 Eu1 -57(3) . .
P3 C15 N1 Eu1 120(3) . .
K2 C15 N1 Eu1 -170(3) . .
C14 C15 N1 K2 113.0(5) . .
P3 C15 N1 K2 -69.8(3) . .
N2 Eu1 N1 C15 -121(3) . .
N5 Eu1 N1 C15 59(3) . .
N4 Eu1 N1 C15 141(3) . .
N6 Eu1 N1 C15 43(3) . .
N7 Eu1 N1 C15 -48(3) . .
N8 Eu1 N1 C15 -68(3) . .
N3 Eu1 N1 C15 169(3) . .
K1 Eu1 N1 C15 -10(3) . .
K2 Eu1 N1 C15 170(3) . .
N5 Eu1 N1 N2 -179.7(2) . .
N4 Eu1 N1 N2 -98.1(2) . .
N6 Eu1 N1 N2 163.9(2) . .
N7 Eu1 N1 N2 72.7(2) . .
N8 Eu1 N1 N2 52.6(3) . .
N3 Eu1 N1 N2 -70.0(2) . .
K1 Eu1 N1 N2 110.9(2) . .
K2 Eu1 N1 N2 -68.5(2) . .
N2 Eu1 N1 K2 68.5(2) . .
N5 Eu1 N1 K2 -111.24(17) . .
N4 Eu1 N1 K2 -29.61(10) . .
N6 Eu1 N1 K2 -127.62(11) . .
N7 Eu1 N1 K2 141.20(10) . .
N8 Eu1 N1 K2 121.11(11) . .
N3 Eu1 N1 K2 -1.51(11) . .
K1 Eu1 N1 K2 179.40(3) . .
N2 K2 N1 C15 111.0(4) . .
N4 K2 N1 C15 -151.7(3) . .
N3 K2 N1 C15 -177.7(3) . .
C16 K2 N1 C15 76.3(3) . .
C36 K2 N1 C15 -137.5(3) . .
P2 K2 N1 C15 31.3(4) 3_566 .
C32 K2 N1 C15 -38.7(3) 3_566 .
C35 K2 N1 C15 -177.9(3) . .
P3 K2 N1 C15 35.3(2) . .
Eu1 K2 N1 C15 -179.0(3) . .
N4 K2 N1 N2 97.3(2) . .
N3 K2 N1 N2 71.4(2) . .
C16 K2 N1 N2 -34.6(2) . .
C36 K2 N1 N2 111.6(2) . .
P2 K2 N1 N2 -79.7(3) 3_566 .
C15 K2 N1 N2 -111.0(4) . .
C32 K2 N1 N2 -149.7(3) 3_566 .
C35 K2 N1 N2 71.1(2) . .
P3 K2 N1 N2 -75.7(2) . .
Eu1 K2 N1 N2 70.0(2) . .
N2 K2 N1 Eu1 -70.0(2) . .
N4 K2 N1 Eu1 27.27(10) . .
N3 K2 N1 Eu1 1.33(10) . .
C16 K2 N1 Eu1 -104.66(19) . .
C36 K2 N1 Eu1 41.53(12) . .
P2 K2 N1 Eu1 -149.73(14) 3_566 .
C15 K2 N1 Eu1 179.0(3) . .
C32 K2 N1 Eu1 140.28(17) 3_566 .
C35 K2 N1 Eu1 1.06(13) . .
P3 K2 N1 Eu1 -145.74(15) . .
C17 C16 N2 N1 180.0(4) . .
P3 C16 N2 N1 -1.7(5) . .
K2 C16 N2 N1 -83.5(3) . .
C17 C16 N2 Eu1 29.3(17) . .
P3 C16 N2 Eu1 -152.3(12) . .
K2 C16 N2 Eu1 125.9(15) . .
C17 C16 N2 K2 -96.6(4) . .
P3 C16 N2 K2 81.8(3) . .
C15 N1 N2 C16 0.7(6) . .
Eu1 N1 N2 C16 -173.8(4) . .
K2 N1 N2 C16 89.5(3) . .
C15 N1 N2 Eu1 174.4(4) . .
K2 N1 N2 Eu1 -96.69(9) . .
C15 N1 N2 K2 -88.9(4) . .
Eu1 N1 N2 K2 96.69(9) . .
N5 Eu1 N2 C16 153.7(13) . .
N4 Eu1 N2 C16 -126.1(14) . .
N6 Eu1 N2 C16 128.1(14) . .
N7 Eu1 N2 C16 45.3(14) . .
N8 Eu1 N2 C16 17.6(15) . .
N1 Eu1 N2 C16 152.5(16) . .
N3 Eu1 N2 C16 -96.2(14) . .
K1 Eu1 N2 C16 57.6(15) . .
K2 Eu1 N2 C16 -125.7(15) . .
N5 Eu1 N2 N1 1.2(9) . .
N4 Eu1 N2 N1 81.4(2) . .
N6 Eu1 N2 N1 -24.4(3) . .
N7 Eu1 N2 N1 -107.2(2) . .
N8 Eu1 N2 N1 -134.9(2) . .
N3 Eu1 N2 N1 111.3(2) . .
K1 Eu1 N2 N1 -94.8(2) . .
K2 Eu1 N2 N1 81.9(2) . .
N5 Eu1 N2 K2 -80.6(8) . .
N4 Eu1 N2 K2 -0.42(12) . .
N6 Eu1 N2 K2 -106.26(18) . .
N7 Eu1 N2 K2 170.93(12) . .
N8 Eu1 N2 K2 143.24(11) . .
N1 Eu1 N2 K2 -81.9(2) . .
N3 Eu1 N2 K2 29.50(12) . .
K1 Eu1 N2 K2 -176.69(4) . .
N4 K2 N2 C16 170.2(3) . .
N1 K2 N2 C16 -112.6(4) . .
N3 K2 N2 C16 143.3(3) . .
C36 K2 N2 C16 174.4(3) . .
P2 K2 N2 C16 23.4(3) 3_566 .
C15 K2 N2 C16 -79.1(3) . .
C32 K2 N2 C16 -67.4(4) 3_566 .
C35 K2 N2 C16 133.2(3) . .
P3 K2 N2 C16 -37.5(2) . .
Eu1 K2 N2 C16 169.9(3) . .
N4 K2 N2 N1 -77.1(2) . .
N3 K2 N2 N1 -104.1(2) . .
C16 K2 N2 N1 112.6(4) . .
C36 K2 N2 N1 -72.9(2) . .
P2 K2 N2 N1 136.0(2) 3_566 .
C15 K2 N2 N1 33.6(2) . .
C32 K2 N2 N1 45.2(4) 3_566 .
C35 K2 N2 N1 -114.1(2) . .
P3 K2 N2 N1 75.2(2) . .
Eu1 K2 N2 N1 -77.5(2) . .
N4 K2 N2 Eu1 0.38(11) . .
N1 K2 N2 Eu1 77.5(2) . .
N3 K2 N2 Eu1 -26.59(11) . .
C16 K2 N2 Eu1 -169.9(3) . .
C36 K2 N2 Eu1 4.59(14) . .
P2 K2 N2 Eu1 -146.50(9) 3_566 .
C15 K2 N2 Eu1 111.08(19) . .
C32 K2 N2 Eu1 122.7(2) 3_566 .
C35 K2 N2 Eu1 -36.63(12) . .
P3 K2 N2 Eu1 152.69(16) . .
C34 C35 N3 N4 -174.9(4) . .
P2 C35 N3 N4 -0.3(5) . .
K2 C35 N3 N4 73.0(3) . .
C34 C35 N3 Eu1 -52(3) . .
P2 C35 N3 Eu1 123(2) . .
K2 C35 N3 Eu1 -164(3) . .
C34 C35 N3 K2 112.1(4) . .
P2 C35 N3 K2 -73.3(3) . .
N2 Eu1 N3 C35 137(2) . .
N5 Eu1 N3 C35 -51(2) . .
N4 Eu1 N3 C35 -125(3) . .
N6 Eu1 N3 C35 -72(2) . .
N7 Eu1 N3 C35 58(3) . .
N8 Eu1 N3 C35 40(3) . .
N1 Eu1 N3 C35 166(2) . .
K1 Eu1 N3 C35 -15(3) . .
K2 Eu1 N3 C35 164(3) . .
N2 Eu1 N3 N4 -97.8(2) . .
N5 Eu1 N3 N4 74.1(2) . .
N6 Eu1 N3 N4 52.8(3) . .
N7 Eu1 N3 N4 -176.7(2) . .
N8 Eu1 N3 N4 165.3(2) . .
N1 Eu1 N3 N4 -69.2(2) . .
K1 Eu1 N3 N4 109.8(2) . .
K2 Eu1 N3 N4 -70.7(2) . .
N2 Eu1 N3 K2 -27.11(11) . .
N5 Eu1 N3 K2 144.80(11) . .
N4 Eu1 N3 K2 70.7(2) . .
N6 Eu1 N3 K2 123.49(11) . .
N7 Eu1 N3 K2 -106.00(17) . .
N8 Eu1 N3 K2 -124.05(11) . .
N1 Eu1 N3 K2 1.49(11) . .
K1 Eu1 N3 K2 -179.53(4) . .
N2 K2 N3 C35 -152.6(3) . .
N4 K2 N3 C35 110.5(4) . .
N1 K2 N3 C35 -179.3(3) . .
C16 K2 N3 C35 -138.0(3) . .
C36 K2 N3 C35 76.5(3) . .
P2 K2 N3 C35 -14.6(3) 3_566 .
C15 K2 N3 C35 179.7(3) . .
C32 K2 N3 C35 53.5(3) 3_566 .
P3 K2 N3 C35 -153.2(2) . .
Eu1 K2 N3 C35 -178.0(3) . .
N2 K2 N3 N4 96.9(2) . .
N1 K2 N3 N4 70.2(2) . .
C16 K2 N3 N4 111.5(2) . .
C36 K2 N3 N4 -33.9(2) . .
P2 K2 N3 N4 -125.1(2) 3_566 .
C15 K2 N3 N4 69.3(2) . .
C32 K2 N3 N4 -57.0(3) 3_566 .
C35 K2 N3 N4 -110.5(4) . .
P3 K2 N3 N4 96.3(2) . .
Eu1 K2 N3 N4 71.5(2) . .
N2 K2 N3 Eu1 25.35(10) . .
N4 K2 N3 Eu1 -71.5(2) . .
N1 K2 N3 Eu1 -1.32(10) . .
C16 K2 N3 Eu1 39.99(12) . .
C36 K2 N3 Eu1 -105.49(17) . .
P2 K2 N3 Eu1 163.40(6) 3_566 .
C15 K2 N3 Eu1 -2.27(13) . .
C32 K2 N3 Eu1 -128.55(16) 3_566 .
C35 K2 N3 Eu1 178.0(3) . .
P3 K2 N3 Eu1 24.76(12) . .
C37 C36 N4 N3 174.6(4) . .
P2 C36 N4 N3 -1.0(5) . .
K2 C36 N4 N3 -83.9(3) . .
C37 C36 N4 Eu1 28.1(18) . .
P2 C36 N4 Eu1 -147.5(13) . .
K2 C36 N4 Eu1 129.6(15) . .
C37 C36 N4 K2 -101.6(4) . .
P2 C36 N4 K2 82.9(3) . .
C35 N3 N4 C36 0.8(6) . .
Eu1 N3 N4 C36 -172.8(4) . .
K2 N3 N4 C36 92.9(4) . .
C35 N3 N4 Eu1 173.6(4) . .
K2 N3 N4 Eu1 -94.29(8) . .
C35 N3 N4 K2 -92.1(4) . .
Eu1 N3 N4 K2 94.29(8) . .
N2 Eu1 N4 C36 -129.5(15) . .
N5 Eu1 N4 C36 42.0(15) . .
N6 Eu1 N4 C36 13.6(15) . .
N7 Eu1 N4 C36 161.9(13) . .
N8 Eu1 N4 C36 126.2(14) . .
N1 Eu1 N4 C36 -99.3(15) . .
N3 Eu1 N4 C36 148.7(16) . .
K1 Eu1 N4 C36 46.4(15) . .
K2 Eu1 N4 C36 -129.9(15) . .
N2 Eu1 N4 N3 81.8(2) . .
N5 Eu1 N4 N3 -106.6(2) . .
N6 Eu1 N4 N3 -135.1(2) . .
N7 Eu1 N4 N3 13.2(8) . .
N8 Eu1 N4 N3 -22.5(3) . .
N1 Eu1 N4 N3 112.1(2) . .
K1 Eu1 N4 N3 -102.2(2) . .
K2 Eu1 N4 N3 81.4(2) . .
N2 Eu1 N4 K2 0.41(11) . .
N5 Eu1 N4 K2 171.94(11) . .
N6 Eu1 N4 K2 143.53(11) . .
N7 Eu1 N4 K2 -68.2(7) . .
N8 Eu1 N4 K2 -103.91(18) . .
N1 Eu1 N4 K2 30.66(11) . .
N3 Eu1 N4 K2 -81.4(2) . .
K1 Eu1 N4 K2 176.35(4) . .
N2 K2 N4 C36 169.8(3) . .
N1 K2 N4 C36 142.2(3) . .
N3 K2 N4 C36 -112.5(4) . .
C16 K2 N4 C36 174.0(3) . .
P2 K2 N4 C36 -39.7(3) 3_566 .
C15 K2 N4 C36 131.5(3) . .
C32 K2 N4 C36 25.4(3) 3_566 .
C35 K2 N4 C36 -79.1(3) . .
P3 K2 N4 C36 147.8(2) . .
Eu1 K2 N4 C36 170.2(3) . .
N2 K2 N4 N3 -77.7(2) . .
N1 K2 N4 N3 -105.3(2) . .
C16 K2 N4 N3 -73.5(2) . .
C36 K2 N4 N3 112.5(4) . .
P2 K2 N4 N3 72.8(3) 3_566 .
C15 K2 N4 N3 -116.0(2) . .
C32 K2 N4 N3 137.9(2) 3_566 .
C35 K2 N4 N3 33.4(2) . .
P3 K2 N4 N3 -99.7(2) . .
Eu1 K2 N4 N3 -77.4(2) . .
N2 K2 N4 Eu1 -0.38(10) . .
N1 K2 N4 Eu1 -27.92(10) . .
N3 K2 N4 Eu1 77.4(2) . .
C16 K2 N4 Eu1 3.86(14) . .
C36 K2 N4 Eu1 -170.2(3) . .
P2 K2 N4 Eu1 150.17(7) 3_566 .
C15 K2 N4 Eu1 -38.62(12) . .
C32 K2 N4 Eu1 -144.75(13) 3_566 .
C35 K2 N4 Eu1 110.76(19) . .
P3 K2 N4 Eu1 -22.32(13) . .
C2 C5 N5 N6 177.3(4) . .
P1 C5 N5 N6 -1.4(6) . .
C2 C5 N5 Eu1 54.1(16) . .
P1 C5 N5 Eu1 -124.7(12) . .
C2 C5 N5 K1 -106.3(4) . .
P1 C5 N5 K1 74.9(3) . .
N2 Eu1 N5 C5 95.5(15) . .
N4 Eu1 N5 C5 15.0(14) . .
N6 Eu1 N5 C5 127.2(15) . .
N7 Eu1 N5 C5 -156.9(14) . .
N8 Eu1 N5 C5 -127.9(14) . .
N1 Eu1 N5 C5 96.5(14) . .
N3 Eu1 N5 C5 -14.0(14) . .
K1 Eu1 N5 C5 -161.1(14) . .
K2 Eu1 N5 C5 23.0(14) . .
N2 Eu1 N5 N6 -31.7(9) . .
N4 Eu1 N5 N6 -112.2(2) . .
N7 Eu1 N5 N6 75.9(2) . .
N8 Eu1 N5 N6 104.9(2) . .
N1 Eu1 N5 N6 -30.7(3) . .
N3 Eu1 N5 N6 -141.2(2) . .
K1 Eu1 N5 N6 71.8(2) . .
K2 Eu1 N5 N6 -104.2(2) . .
N2 Eu1 N5 K1 -103.4(8) . .
N4 Eu1 N5 K1 176.05(11) . .
N6 Eu1 N5 K1 -71.8(2) . .
N7 Eu1 N5 K1 4.14(11) . .
N8 Eu1 N5 K1 33.16(11) . .
N1 Eu1 N5 K1 -102.45(18) . .
N3 Eu1 N5 K1 147.06(11) . .
K2 Eu1 N5 K1 -175.92(4) . .
N6 K1 N5 C5 -110.0(4) . .
N7 K1 N5 C5 171.6(3) . .
N8 K1 N5 C5 145.2(3) . .
P4 K1 N5 C5 -35.7(3) 2_646 .
C6 K1 N5 C5 -76.3(3) . .
C25 K1 N5 C5 172.4(3) . .
Eu1 K1 N5 C5 175.4(3) . .
N7 K1 N5 N6 -78.4(2) . .
N8 K1 N5 N6 -104.8(2) . .
P4 K1 N5 N6 74.3(2) 2_646 .
C6 K1 N5 N6 33.7(2) . .
C25 K1 N5 N6 -77.6(2) . .
Eu1 K1 N5 N6 -74.6(2) . .
N6 K1 N5 Eu1 74.6(2) . .
N7 K1 N5 Eu1 -3.73(10) . .
N8 K1 N5 Eu1 -30.13(10) . .
P4 K1 N5 Eu1 148.98(7) 2_646 .
C6 K1 N5 Eu1 108.35(19) . .
C25 K1 N5 Eu1 -2.93(13) . .
C7 C6 N6 N5 -176.2(4) . .
P1 C6 N6 N5 -0.6(5) . .
K1 C6 N6 N5 84.3(3) . .
C7 C6 N6 Eu1 -54.0(16) . .
P1 C6 N6 Eu1 121.6(13) . .
K1 C6 N6 Eu1 -153.4(15) . .
C7 C6 N6 K1 99.5(4) . .
P1 C6 N6 K1 -85.0(3) . .
C5 N5 N6 C6 1.3(6) . .
Eu1 N5 N6 C6 169.3(4) . .
K1 N5 N6 C6 -97.1(4) . .
C5 N5 N6 Eu1 -168.0(4) . .
K1 N5 N6 Eu1 93.57(8) . .
C5 N5 N6 K1 98.5(4) . .
Eu1 N5 N6 K1 -93.57(8) . .
N2 Eu1 N6 C6 46.9(15) . .
N5 Eu1 N6 C6 -125.8(15) . .
N4 Eu1 N6 C6 -56.5(14) . .
N7 Eu1 N6 C6 128.4(14) . .
N8 Eu1 N6 C6 157.8(14) . .
N1 Eu1 N6 C6 33.7(14) . .
N3 Eu1 N6 C6 -80.4(14) . .
K1 Eu1 N6 C6 153.9(15) . .
K2 Eu1 N6 C6 -20.4(15) . .
N2 Eu1 N6 N5 172.7(2) . .
N4 Eu1 N6 N5 69.3(2) . .
N7 Eu1 N6 N5 -105.9(2) . .
N8 Eu1 N6 N5 -76.4(2) . .
N1 Eu1 N6 N5 159.5(2) . .
N3 Eu1 N6 N5 45.4(3) . .
K1 Eu1 N6 N5 -80.4(2) . .
K2 Eu1 N6 N5 105.4(2) . .
N2 Eu1 N6 K1 -106.91(18) . .
N5 Eu1 N6 K1 80.4(2) . .
N4 Eu1 N6 K1 149.66(11) . .
N7 Eu1 N6 K1 -25.48(11) . .
N8 Eu1 N6 K1 3.96(11) . .
N1 Eu1 N6 K1 -120.12(11) . .
N3 Eu1 N6 K1 125.74(12) . .
K2 Eu1 N6 K1 -174.24(4) . .
N7 K1 N6 C6 -151.2(3) . .
N8 K1 N6 C6 -178.1(3) . .
N5 K1 N6 C6 111.3(4) . .
P4 K1 N6 C6 -6.1(3) 2_646 .
C25 K1 N6 C6 -141.0(3) . .
Eu1 K1 N6 C6 -174.6(3) . .
N7 K1 N6 N5 97.4(2) . .
N8 K1 N6 N5 70.6(2) . .
P4 K1 N6 N5 -117.5(2) 2_646 .
C6 K1 N6 N5 -111.3(4) . .
C25 K1 N6 N5 107.7(2) . .
Eu1 K1 N6 N5 74.1(2) . .
N7 K1 N6 Eu1 23.34(10) . .
N8 K1 N6 Eu1 -3.52(10) . .
N5 K1 N6 Eu1 -74.1(2) . .
P4 K1 N6 Eu1 168.44(7) 2_646 .
C6 K1 N6 Eu1 174.6(3) . .
C25 K1 N6 Eu1 33.59(12) . .
C23 C25 N7 N8 177.0(4) . .
P4 C25 N7 N8 0.5(5) . .
K1 C25 N7 N8 -84.7(3) . .
C23 C25 N7 Eu1 61.9(12) . .
P4 C25 N7 Eu1 -114.6(10) . .
K1 C25 N7 Eu1 160.2(11) . .
C23 C25 N7 K1 -98.3(5) . .
P4 C25 N7 K1 85.2(3) . .
N2 Eu1 N7 C25 6.5(10) . .
N5 Eu1 N7 C25 -165.3(10) . .
N4 Eu1 N7 C25 75.5(13) . .
N6 Eu1 N7 C25 -135.8(10) . .
N8 Eu1 N7 C25 120.3(11) . .
N1 Eu1 N7 C25 -22.7(10) . .
N3 Eu1 N7 C25 86.0(10) . .
K1 Eu1 N7 C25 -161.0(11) . .
K2 Eu1 N7 C25 14.8(11) . .
N2 Eu1 N7 N8 -113.8(2) . .
N5 Eu1 N7 N8 74.4(2) . .
N4 Eu1 N7 N8 -44.7(8) . .
N6 Eu1 N7 N8 104.0(2) . .
N1 Eu1 N7 N8 -142.9(2) . .
N3 Eu1 N7 N8 -34.2(3) . .
K1 Eu1 N7 N8 78.7(2) . .
K2 Eu1 N7 N8 -105.5(2) . .
N2 Eu1 N7 K1 167.54(11) . .
N5 Eu1 N7 K1 -4.26(12) . .
N4 Eu1 N7 K1 -123.4(7) . .
N6 Eu1 N7 K1 25.27(11) . .
N8 Eu1 N7 K1 -78.7(2) . .
N1 Eu1 N7 K1 138.36(11) . .
N3 Eu1 N7 K1 -112.94(17) . .
K2 Eu1 N7 K1 175.80(4) . .
N6 K1 N7 C25 151.0(3) . .
N8 K1 N7 C25 -110.5(4) . .
N5 K1 N7 C25 177.9(3) . .
P4 K1 N7 C25 42.3(4) 2_646 .
C6 K1 N7 C25 140.1(3) . .
Eu1 K1 N7 C25 174.2(3) . .
N6 K1 N7 N8 -98.5(2) . .
N5 K1 N7 N8 -71.7(2) . .
P4 K1 N7 N8 152.7(2) 2_646 .
C6 K1 N7 N8 -109.5(2) . .
C25 K1 N7 N8 110.5(4) . .
Eu1 K1 N7 N8 -75.4(2) . .
N6 K1 N7 Eu1 -23.18(10) . .
N8 K1 N7 Eu1 75.4(2) . .
N5 K1 N7 Eu1 3.70(10) . .
P4 K1 N7 Eu1 -131.92(12) 2_646 .
C6 K1 N7 Eu1 -34.12(12) . .
C25 K1 N7 Eu1 -174.2(3) . .
C27 C26 N8 N7 -178.0(5) . .
P4 C26 N8 N7 0.7(5) . .
C27 C26 N8 Eu1 -67.4(12) . .
P4 C26 N8 Eu1 111.3(10) . .
C27 C26 N8 K1 102.0(5) . .
P4 C26 N8 K1 -79.3(3) . .
C25 N7 N8 C26 -0.7(6) . .
Eu1 N7 N8 C26 163.0(4) . .
K1 N7 N8 C26 -104.0(4) . .
C25 N7 N8 Eu1 -163.8(4) . .
K1 N7 N8 Eu1 93.00(8) . .
C25 N7 N8 K1 103.2(3) . .
Eu1 N7 N8 K1 -93.00(8) . .
N2 Eu1 N8 C26 -49.4(11) . .
N5 Eu1 N8 C26 136.6(11) . .
N4 Eu1 N8 C26 52.9(11) . .
N6 Eu1 N8 C26 166.2(10) . .
N7 Eu1 N8 C26 -116.3(11) . .
N1 Eu1 N8 C26 -73.5(11) . .
N3 Eu1 N8 C26 40.8(11) . .
K1 Eu1 N8 C26 170.0(11) . .
K2 Eu1 N8 C26 -15.6(11) . .
N2 Eu1 N8 N7 66.9(2) . .
N5 Eu1 N8 N7 -107.1(2) . .
N4 Eu1 N8 N7 169.2(2) . .
N6 Eu1 N8 N7 -77.5(2) . .
N1 Eu1 N8 N7 42.9(3) . .
N3 Eu1 N8 N7 157.1(2) . .
K1 Eu1 N8 N7 -73.7(2) . .
K2 Eu1 N8 N7 100.7(2) . .
N2 Eu1 N8 K1 140.62(10) . .
N5 Eu1 N8 K1 -33.45(11) . .
N4 Eu1 N8 K1 -117.09(16) . .
N6 Eu1 N8 K1 -3.84(11) . .
N7 Eu1 N8 K1 73.7(2) . .
N1 Eu1 N8 K1 116.54(11) . .
N3 Eu1 N8 K1 -129.25(11) . .
K2 Eu1 N8 K1 174.42(4) . .
N6 K1 N8 C26 -173.4(3) . .
N7 K1 N8 C26 109.2(4) . .
N5 K1 N8 C26 -147.2(3) . .
P4 K1 N8 C26 35.6(5) 2_646 .
C6 K1 N8 C26 -174.2(3) . .
C25 K1 N8 C26 76.8(3) . .
Eu1 K1 N8 C26 -176.9(3) . .
N6 K1 N8 N7 77.4(2) . .
N5 K1 N8 N7 103.5(2) . .
P4 K1 N8 N7 -73.6(4) 2_646 .
C6 K1 N8 N7 76.6(2) . .
C25 K1 N8 N7 -32.4(2) . .
Eu1 K1 N8 N7 73.9(2) . .
N6 K1 N8 Eu1 3.48(10) . .
N7 K1 N8 Eu1 -73.9(2) . .
N5 K1 N8 Eu1 29.60(10) . .
P4 K1 N8 Eu1 -147.5(3) 2_646 .
C6 K1 N8 Eu1 2.70(13) . .
C25 K1 N8 Eu1 -106.36(18) . .
N6 C6 P1 C5 -0.1(4) . .
C7 C6 P1 C5 175.1(5) . .
K1 C6 P1 C5 -58.0(2) . .
N5 C5 P1 C6 0.9(4) . .
C2 C5 P1 C6 -177.8(5) . .
N3 C35 P2 C36 -0.2(4) . .
C34 C35 P2 C36 174.0(5) . .
K2 C35 P2 C36 -55.40(18) . .
N3 C35 P2 K2 136.7(3) . 3_566
C34 C35 P2 K2 -49.1(5) . 3_566
K2 C35 P2 K2 81.51(10) . 3_566
N4 C36 P2 C35 0.7(4) . .
C37 C36 P2 C35 -174.4(5) . .
K2 C36 P2 C35 61.08(19) . .
N4 C36 P2 K2 -109.4(4) . 3_566
C37 C36 P2 K2 75.5(5) . 3_566
K2 C36 P2 K2 -49.0(2) . 3_566
N2 C16 P3 C15 1.7(4) . .
C17 C16 P3 C15 179.9(5) . .
K2 C16 P3 C15 63.8(2) . .
N2 C16 P3 K2 -62.1(3) . .
C17 C16 P3 K2 116.1(5) . .
N1 C15 P3 C16 -1.3(4) . .
C14 C15 P3 C16 175.8(5) . .
K2 C15 P3 C16 -56.31(18) . .
N1 C15 P3 K2 55.0(3) . .
C14 C15 P3 K2 -127.9(5) . .
N2 K2 P3 C16 33.0(2) . .
N4 K2 P3 C16 64.9(2) . .
N1 K2 P3 C16 72.8(2) . .
N3 K2 P3 C16 33.8(2) . .
C36 K2 P3 C16 83.7(2) . .
P2 K2 P3 C16 -109.23(19) 3_566 .
C15 K2 P3 C16 101.4(3) . .
C32 K2 P3 C16 -165.3(2) 3_566 .
C35 K2 P3 C16 18.6(2) . .
Eu1 K2 P3 C16 50.35(19) . .
N2 K2 P3 C15 -68.4(2) . .
N4 K2 P3 C15 -36.4(2) . .
N1 K2 P3 C15 -28.6(2) . .
N3 K2 P3 C15 -67.6(2) . .
C16 K2 P3 C15 -101.4(3) . .
C36 K2 P3 C15 -17.6(2) . .
P2 K2 P3 C15 149.4(2) 3_566 .
C32 K2 P3 C15 93.3(2) 3_566 .
C35 K2 P3 C15 -82.8(2) . .
Eu1 K2 P3 C15 -51.01(19) . .
N7 C25 P4 C26 -0.1(4) . .
C23 C25 P4 C26 -176.3(5) . .
K1 C25 P4 C26 53.34(19) . .
N7 C25 P4 K1 -160.8(3) . 2_656
C23 C25 P4 K1 23.0(6) . 2_656
K1 C25 P4 K1 -107.37(14) . 2_656
N8 C26 P4 C25 -0.3(4) . .
C27 C26 P4 C25 178.2(5) . .
N8 C26 P4 K1 151.9(3) . 2_656
C27 C26 P4 K1 -29.5(7) . 2_656
